data_7231790
loop_
_publ_author_name
'Elsayed Moussa, Mehdi'
'Peresypkina, Eugenia'
'Virovets, Alexander V.'
'Venus, Dominik'
'Bal\'azs, G\'abor'
'Scheer, Manfred'

_publ_section_title
;
 Tuning the dimensionality of organometallic--organic hybrid polymers
 assembled from [Cp2Mo2(CO)4(\h2-P2)], bipyridyl linkers and AgI ions
;
_journal_issue 46
_journal_name_full CrystEngComm
_journal_page_first 7417
_journal_paper_doi 10.1039/C8CE01792A
_journal_volume 20
_journal_year 2018
_chemical_formula_structural 'Ag2[((C5H5)2 Mo2 P2 (CO)4)4 (C26 H16 N2)](Al(O C4 F9)4)2 * 1.5(C H2 Cl2)'
_chemical_formula_sum 'C115.5 H59 Ag2 Al2 Cl3 F72 Mo8 N2 O24 P8'
_chemical_formula_weight 4617.97
_space_group_crystal_system triclinic
_space_group_IT_number 2
_space_group_name_Hall '-P 1'
_space_group_name_H-M_alt 'P -1'
_symmetry_space_group_name_Hall '-P 1'
_symmetry_space_group_name_H-M 'P -1'
_atom_sites_solution_hydrogens mixed
_audit_creation_method SHELXL-2013
_audit_update_record
;
2018-08-30 deposited with the CCDC.
2018-11-06 downloaded from the CCDC.
;
_cell_angle_alpha 107.136(3)
_cell_angle_beta 92.394(3)
_cell_angle_gamma 90.977(2)
_cell_formula_units_Z 1
_cell_length_a 15.4197(5)
_cell_length_b 15.8109(5)
_cell_length_c 17.5800(6)
_cell_measurement_reflns_used 12693
_cell_measurement_temperature 123(2)
_cell_measurement_theta_max 73.8740
_cell_measurement_theta_min 4.0050
_cell_volume 4090.2(2)
_computing_cell_refinement 'CrysAlisPro 1.171.38.37b (Rigaku OD, 2015)'
_computing_data_collection 'CrysAlisPro 1.171.38.37b (Rigaku OD, 2015)'
_computing_data_reduction 'CrysAlisPro 1.171.38.37b (Rigaku OD, 2015)'
_computing_structure_refinement 'SHELXL-2013 (Sheldrick, 2013)'
_computing_structure_solution 'SHELXS (Sheldrick, 2015)'
_diffrn_ambient_environment N~2~
_diffrn_ambient_temperature 123(2)
_diffrn_detector 'CCD plate'
_diffrn_detector_area_resol_mean 10.3546
_diffrn_detector_type Atlas
_diffrn_measured_fraction_theta_full 0.999
_diffrn_measured_fraction_theta_max 0.970
_diffrn_measurement_device 'four-circle diffractometer'
_diffrn_measurement_device_type 'SuperNova, Single source at offset, Atlas'
_diffrn_measurement_method '\w scans'
_diffrn_radiation_monochromator mirror
_diffrn_radiation_probe x-ray
_diffrn_radiation_type CuK\a
_diffrn_radiation_wavelength 1.54178
_diffrn_reflns_av_R_equivalents 0.0299
_diffrn_reflns_av_unetI/netI 0.0327
_diffrn_reflns_Laue_measured_fraction_full 0.999
_diffrn_reflns_Laue_measured_fraction_max 0.970
_diffrn_reflns_limit_h_max 18
_diffrn_reflns_limit_h_min -19
_diffrn_reflns_limit_k_max 17
_diffrn_reflns_limit_k_min -19
_diffrn_reflns_limit_l_max 20
_diffrn_reflns_limit_l_min -21
_diffrn_reflns_number 30686
_diffrn_reflns_point_group_measured_fraction_full 0.999
_diffrn_reflns_point_group_measured_fraction_max 0.970
_diffrn_reflns_theta_full 67.500
_diffrn_reflns_theta_max 74.220
_diffrn_reflns_theta_min 3.800
_diffrn_source 'micro-focus sealed X-ray tube'
_diffrn_source_type 'SuperNova (Cu) X-ray Source'
_exptl_absorpt_coefficient_mu 9.323
_exptl_absorpt_correction_T_max 0.594
_exptl_absorpt_correction_T_min 0.232
_exptl_absorpt_correction_type gaussian
_exptl_absorpt_process_details
;
CrysAlisPro 1.171.38.37b (Rigaku Oxford Diffraction, 2015)
Numerical absorption correction based on gaussian integration over
            a multifaceted crystal model
Empirical absorption correction using spherical harmonics,
 implemented in SCALE3 ABSPACK scaling algorithm.
;
_exptl_crystal_colour orange
_exptl_crystal_density_diffrn 1.875
_exptl_crystal_description needle
_exptl_crystal_F_000 2233
_exptl_crystal_size_max 0.279
_exptl_crystal_size_mid 0.124
_exptl_crystal_size_min 0.080
_refine_diff_density_max 2.080
_refine_diff_density_min -1.536
_refine_diff_density_rms 0.172
_refine_ls_extinction_method none
_refine_ls_goodness_of_fit_ref 1.079
_refine_ls_hydrogen_treatment constr
_refine_ls_matrix_type full
_refine_ls_number_parameters 1146
_refine_ls_number_reflns 16168
_refine_ls_number_restraints 24
_refine_ls_restrained_S_all 1.083
_refine_ls_R_factor_all 0.0908
_refine_ls_R_factor_gt 0.0764
_refine_ls_shift/su_max 0.001
_refine_ls_shift/su_mean 0.000
_refine_ls_structure_factor_coef Fsqd
_refine_ls_weighting_details
;
 w=1/[\s^2^(Fo^2^)+(0.1625P)^2^+6.1672P]
 where P=(Fo^2^+2Fc^2^)/3
;
_refine_ls_weighting_scheme calc
_refine_ls_wR_factor_gt 0.2287
_refine_ls_wR_factor_ref 0.2417
_reflns_Friedel_coverage 0.000
_reflns_number_gt 12199
_reflns_number_total 16168
_reflns_threshold_expression 'I > 2\s(I)'
_cod_data_source_file c8ce01792a2.cif
_cod_data_source_block 177
_cod_depositor_comments 'Adding full bibliography for 7231788--7231791.cif.'
_cod_original_formula_sum 'C115.50 H59 Ag2 Al2 Cl3 F72 Mo8 N2 O24 P8'
_cod_database_code 7231790
_shelx_space_group_comment
;
The symmetry employed for this shelxl refinement is uniquely defined
by the following loop, which should always be used as a source of
symmetry information in preference to the above space-group names.
They are only intended as comments.
;
_oxdiff_exptl_absorpt_empirical_full_min 0.701
_oxdiff_exptl_absorpt_empirical_full_max 1.769
_oxdiff_exptl_absorpt_empirical_details
;
Empirical correction (ABSPACK) includes:
- Absorption correction using spherical harmonics
- Frame scaling
;
_shelxl_version_number 2013-2

loop_
_space_group_symop_operation_xyz
'x, y, z'
'-x, -y, -z'

loop_
_atom_site_label
_atom_site_type_symbol
_atom_site_fract_x
_atom_site_fract_y
_atom_site_fract_z
_atom_site_U_iso_or_equiv
_atom_site_adp_type
_atom_site_occupancy
_atom_site_site_symmetry_order
_atom_site_calc_flag
_atom_site_refinement_flags_posn
_atom_site_refinement_flags_adp
_atom_site_refinement_flags_occupancy
_atom_site_disorder_assembly
_atom_site_disorder_group
Ag1 Ag 0.39361(3) 1.02935(4) 0.09743(3) 0.04785(17) Uani 1 1 d . . . . .
Mo1 Mo 0.1236(4) 1.1703(4) 0.1210(3) 0.0516(10) Uani 0.5 1 d . . P A 1
P1 P 0.2754(7) 1.1194(6) 0.1270(5) 0.0415(16) Uani 0.5 1 d . . P A 1
Mo2 Mo 0.2215(3) 1.2060(3) 0.2646(3) 0.0451(8) Uani 0.4 1 d . . P A 1
P2 P 0.1853(12) 1.0646(14) 0.1880(9) 0.060(5) Uani 0.4 1 d . . P A 1
C25 C 0.2205(12) 1.2975(14) 0.4006(13) 0.105(9) Uiso 0.5 1 d G . P A 1
H25 H 0.2718 1.3273 0.4281 0.127 Uiso 0.5 1 calc R U P A 1
C26 C 0.1940(12) 1.2089(14) 0.3932(12) 0.089(6) Uiso 0.5 1 d G . P A 1
H26 H 0.2245 1.1689 0.4150 0.107 Uiso 0.5 1 calc R U P A 1
C27 C 0.1140(12) 1.1903(12) 0.3477(12) 0.090(7) Uiso 0.5 1 d G . P A 1
H27 H 0.0815 1.1359 0.3336 0.108 Uiso 0.5 1 calc R U P A 1
C28 C 0.0910(11) 1.2675(14) 0.3269(11) 0.087(6) Uiso 0.5 1 d G . P A 1
H28 H 0.0404 1.2738 0.2965 0.104 Uiso 0.5 1 calc R U P A 1
C29 C 0.1568(14) 1.3338(11) 0.3596(13) 0.094(7) Uiso 0.5 1 d G . P A 1
H29 H 0.1580 1.3921 0.3548 0.113 Uiso 0.5 1 calc R U P A 1
Mo3 Mo 0.5684(4) 1.2703(2) 0.0865(3) 0.0345(7) Uani 0.5 1 d . . P A 1
Mo4 Mo 0.6836(4) 1.1629(2) 0.1675(3) 0.0352(7) Uani 0.5 1 d . . P A 1
P3 P 0.5343(11) 1.1271(7) 0.1179(8) 0.037(2) Uani 0.5 1 d . . P A 1
P4 P 0.6175(11) 1.1205(7) 0.0265(9) 0.040(2) Uani 0.5 1 d . . P A 1
C21 C 0.280(2) 1.3084(18) 0.2190(19) 0.077(8) Uani 0.5 1 d . . P A 1
O21 O 0.3163(11) 1.3583(13) 0.1864(12) 0.085(5) Uani 0.5 1 d . . P A 1
C22 C 0.3383(15) 1.1656(18) 0.2876(10) 0.064(5) Uani 0.5 1 d . . P A 1
O22 O 0.4071(9) 1.1494(13) 0.3057(9) 0.065(4) Uani 0.5 1 d . . P A 1
C11 C 0.1038(17) 1.0482(17) 0.0563(17) 0.085(6) Uiso 0.5 1 d . . P A 1
O11 O 0.0983(12) 0.9740(11) -0.0007(11) 0.086(4) Uiso 0.5 1 d . . P A 1
C12 C 0.0284(12) 1.1497(13) 0.1846(12) 0.060(4) Uiso 0.5 1 d . . P A 1
O12 O -0.0280(13) 1.1353(13) 0.2192(12) 0.098(5) Uiso 0.5 1 d . . P A 1
Mo1A Mo 0.1236(4) 1.1564(3) 0.0992(3) 0.0441(8) Uani 0.5 1 d . . P A 2
P1A P 0.2712(9) 1.1435(7) 0.1454(6) 0.049(2) Uani 0.5 1 d . . P A 2
Mo2A Mo 0.2291(4) 1.2375(3) 0.2749(4) 0.0479(13) Uani 0.3 1 d . . P A 2
P2A P 0.1887(12) 1.0950(14) 0.2239(10) 0.073(5) Uani 0.3 1 d . . P A 2
C25A C 0.216(2) 1.275(3) 0.407(2) 0.100 Uiso 0.3 1 d G U P A 2
H25B H 0.2459 1.2416 0.4370 0.120 Uiso 0.3 1 calc R U P A 2
C26A C 0.2482(18) 1.353(3) 0.394(2) 0.118(16) Uiso 0.3 1 d G . P A 2
H26B H 0.3027 1.3825 0.4128 0.142 Uiso 0.3 1 calc R U P A 2
C27A C 0.184(2) 1.3812(19) 0.346(2) 0.116(16) Uiso 0.3 1 d G . P A 2
H27B H 0.1885 1.4321 0.3284 0.140 Uiso 0.3 1 calc R U P A 2
C28A C 0.1130(17) 1.320(2) 0.3307(16) 0.072(8) Uiso 0.3 1 d G . P A 2
H28B H 0.0611 1.3219 0.3005 0.086 Uiso 0.3 1 calc R U P A 2
C29A C 0.133(2) 1.2536(19) 0.3683(18) 0.080(9) Uiso 0.3 1 d G . P A 2
H29B H 0.0965 1.2042 0.3676 0.096 Uiso 0.3 1 calc R U P A 2
Mo3A Mo 0.5715(4) 1.2469(2) 0.0735(3) 0.0346(6) Uani 0.5 1 d . . P A 2
Mo4A Mo 0.6852(4) 1.1399(2) 0.1540(3) 0.0346(7) Uani 0.5 1 d . . P A 2
P3A P 0.5344(11) 1.1040(7) 0.1010(8) 0.0345(18) Uani 0.5 1 d . . P A 2
P4A P 0.6228(10) 1.0971(7) 0.0133(8) 0.0328(17) Uani 0.5 1 d . . P A 2
C11A C 0.1144(11) 1.0414(11) 0.0174(11) 0.053(4) Uiso 0.5 1 d . . P A 2
O11A O 0.1092(12) 0.9771(12) -0.0402(12) 0.091(5) Uiso 0.5 1 d . . P A 2
C12A C 0.0258(13) 1.1145(14) 0.1509(13) 0.063(4) Uiso 0.5 1 d . . P A 2
O12A O -0.0349(10) 1.0975(10) 0.1804(10) 0.075(4) Uiso 0.5 1 d . . P A 2
C21A C 0.275(4) 1.314(4) 0.247(3) 0.13(2) Uiso 0.5 1 d . . P A 2
O21A O 0.2913(19) 1.3711(19) 0.2244(17) 0.118(9) Uiso 0.5 1 d . . P A 2
C22A C 0.3491(18) 1.2049(17) 0.2974(16) 0.070(7) Uiso 0.5 1 d . . P A 2
O22A O 0.4182(16) 1.1881(14) 0.3150(14) 0.092(8) Uiso 0.5 1 d . . P A 2
Mo2B Mo 0.2086(4) 1.1719(5) 0.2562(4) 0.0419(15) Uiso 0.15 1 d . . P B 3
P2B P 0.1932(17) 1.048(2) 0.1605(14) 0.073(6) Uani 0.3 1 d . . P B 3
C25B C 0.194(2) 1.251(3) 0.398(2) 0.079(15) Uiso 0.2 1 d G . P B 3
H25A H 0.2418 1.2809 0.4314 0.095 Uiso 0.2 1 calc R U P B 3
C26B C 0.173(3) 1.159(3) 0.377(3) 0.089(16) Uiso 0.2 1 d G . P B 3
H26A H 0.2042 1.1166 0.3946 0.107 Uiso 0.2 1 calc R U P B 3
C27B C 0.097(3) 1.142(2) 0.326(3) 0.079(13) Uiso 0.2 1 d G . P B 3
H27A H 0.0681 1.0863 0.3034 0.094 Uiso 0.2 1 calc R U P B 3
C28B C 0.071(2) 1.224(3) 0.315(2) 0.092(17) Uiso 0.2 1 d G . P B 3
H28A H 0.0216 1.2319 0.2839 0.111 Uiso 0.2 1 calc R U P B 3
C29B C 0.131(2) 1.291(2) 0.3596(19) 0.043(7) Uiso 0.2 1 d G . P B 3
H29A H 0.1290 1.3522 0.3630 0.051 Uiso 0.2 1 calc R U P B 3
Mo2C Mo 0.2395(5) 1.2645(6) 0.2736(5) 0.050(2) Uiso 0.15 1 d . . P A 2
C13 C 0.1226(9) 1.2041(9) -0.0057(7) 0.091(4) Uani 1 1 d . . . . .
H13A H 0.1432 1.1653 -0.0572 0.109 Uiso 1 1 calc R U . A 1
C14 C 0.1721(6) 1.2683(7) 0.0522(7) 0.073(3) Uani 1 1 d . . . . .
H14A H 0.2341 1.2853 0.0481 0.087 Uiso 1 1 calc R U . A 1
C15 C 0.1184(6) 1.3115(6) 0.1110(7) 0.072(3) Uani 1 1 d . . . . .
H15A H 0.1340 1.3669 0.1549 0.086 Uiso 1 1 calc R U . A 1
C16 C 0.0333(5) 1.2718(6) 0.0911(7) 0.065(2) Uani 1 1 d . . . . .
H16A H -0.0208 1.2945 0.1186 0.077 Uiso 1 1 calc R U . A 1
C17 C 0.0369(6) 1.2072(6) 0.0205(7) 0.068(2) Uani 1 1 d . . . . .
H17A H -0.0140 1.1713 -0.0103 0.082 Uiso 1 1 calc R U . A 1
C31 C 0.4543(5) 1.2247(6) 0.0235(6) 0.061(2) Uani 1 1 d . . . . .
O31 O 0.3890(4) 1.2092(4) -0.0103(4) 0.0718(18) Uani 1 1 d . . . . .
C32 C 0.5100(7) 1.2914(8) 0.1824(7) 0.076(3) Uani 1 1 d . . . . .
O32 O 0.4857(18) 1.3304(15) 0.2514(13) 0.078(7) Uani 0.55 1 d . . P A 1
O32A O 0.472(2) 1.2969(17) 0.2308(17) 0.083(8) Uani 0.45 1 d . . P A 2
C33 C 0.5851(8) 1.3361(9) -0.0114(7) 0.086(4) Uani 1 1 d . . . . .
H33A H 0.5540 1.3171 -0.0651 0.103 Uiso 1 1 calc R U . A 1
C34 C 0.5542(6) 1.3918(6) 0.0545(7) 0.069(2) Uani 1 1 d . . . . .
H34A H 0.4995 1.4253 0.0566 0.083 Uiso 1 1 calc R U . A 1
C35 C 0.6174(7) 1.4047(7) 0.1169(7) 0.076(3) Uani 1 1 d . . . . .
H35A H 0.6157 1.4496 0.1705 0.091 Uiso 1 1 calc R U . A 1
C36 C 0.6898(6) 1.3546(7) 0.0863(7) 0.076(3) Uani 1 1 d . . . . .
H36A H 0.7462 1.3535 0.1163 0.091 Uiso 1 1 calc R U . A 1
C37 C 0.6705(7) 1.3100(8) 0.0062(7) 0.081(3) Uani 1 1 d . . . . .
H37A H 0.7090 1.2695 -0.0317 0.097 Uiso 1 1 calc R U . A 1
C41 C 0.7134(5) 1.0237(6) 0.1188(6) 0.060(2) Uani 1 1 d . . . . .
C42 C 0.7765(5) 1.1824(6) 0.0971(5) 0.0583(19) Uani 1 1 d . . . . .
O41 O 0.7308(4) 0.9527(5) 0.0994(4) 0.0717(17) Uani 1 1 d . . . . .
O42 O 0.8326(4) 1.2014(5) 0.0638(4) 0.0708(17) Uani 1 1 d . . . . .
C43 C 0.6321(7) 1.1938(8) 0.2884(5) 0.073(3) Uani 1 1 d . . . . .
H43A H 0.5690 1.1926 0.2995 0.087 Uiso 1 1 calc R U . A 1
C44 C 0.6783(7) 1.2686(7) 0.2811(5) 0.071(2) Uani 1 1 d . . . . .
H44A H 0.6558 1.3294 0.2890 0.085 Uiso 1 1 calc R U . A 1
C45 C 0.7658(7) 1.2425(7) 0.2696(6) 0.073(3) Uani 1 1 d . . . . .
H45A H 0.8159 1.2822 0.2665 0.088 Uiso 1 1 calc R U . A 1
C46 C 0.7718(6) 1.1543(7) 0.2706(6) 0.071(3) Uani 1 1 d . . . . .
H46A H 0.8262 1.1201 0.2665 0.086 Uiso 1 1 calc R U . A 1
C47 C 0.6875(7) 1.1239(8) 0.2833(6) 0.075(3) Uani 1 1 d . . . . .
H47A H 0.6716 1.0646 0.2891 0.090 Uiso 1 1 calc R U . A 1
N1 N 0.4305(4) 0.9516(5) 0.1879(4) 0.0516(15) Uani 1 1 d . . . . .
C111 C 0.3694(6) 0.9192(6) 0.2246(6) 0.062(2) Uani 1 1 d . . . . .
H11A H 0.3116 0.9385 0.2224 0.074 Uiso 1 1 calc R U . . .
C112 C 0.3872(9) 0.8593(8) 0.2651(8) 0.088(3) Uiso 1 1 d . . . . .
H11C H 0.3429 0.8435 0.2966 0.105 Uiso 1 1 d . U . . .
C113 C 0.5093(5) 0.9201(6) 0.1899(5) 0.0550(19) Uani 1 1 d . . . . .
H11B H 0.5527 0.9393 0.1613 0.066 Uiso 1 1 calc R U . . .
C114 C 0.5319(7) 0.8620(7) 0.2303(8) 0.082(3) Uani 1 1 d . . . . .
H11D H 0.5920 0.8467 0.2359 0.098 Uiso 1 1 d . U . . .
C115 C 0.4760(12) 0.8453(13) 0.2854(13) 0.037(5) Uiso 0.4 1 d . . P C 1
C116 C 0.4996(15) 0.7972(15) 0.3431(15) 0.052(5) Uiso 0.4 1 d . . P C 1
C117 C 0.5189(16) 0.7566(16) 0.3890(15) 0.060(5) Uiso 0.4 1 d . . P C 1
C118 C 0.5285(15) 0.7077(14) 0.4450(14) 0.059(5) Uiso 0.4 1 d . . P C 1
C119 C 0.4652(16) 0.7079(16) 0.5017(15) 0.063(5) Uiso 0.4 1 d . . P C 1
H119 H 0.4157 0.7431 0.5028 0.075 Uiso 0.4 1 calc R U P C 1
C120 C 0.4721(13) 0.6614(12) 0.5529(12) 0.049(4) Uiso 0.4 1 d . . P C 1
H12C H 0.4355 0.6733 0.5967 0.058 Uiso 0.4 1 calc R U P C 1
C121 C 0.5299(16) 0.5981(15) 0.5434(14) 0.065(5) Uiso 0.4 1 d . . P C 1
C122 C 0.5946(19) 0.5908(19) 0.4854(17) 0.078(7) Uiso 0.4 1 d . . P C 1
H12A H 0.6398 0.5499 0.4816 0.094 Uiso 0.4 1 calc R U P C 1
C123 C 0.5909(19) 0.6432(18) 0.4355(17) 0.078(7) Uiso 0.4 1 d . . P C 1
H12B H 0.6309 0.6354 0.3945 0.093 Uiso 0.4 1 calc R U P C 1
C124 C 0.5284(11) 0.5317(10) 0.5917(10) 0.077(6) Uiso 0.4 1 d G . P C 1
C125 C 0.6064(8) 0.5061(11) 0.6193(11) 0.056(9) Uiso 0.4 1 d G . P C 1
H12F H 0.6598 0.5306 0.6091 0.068 Uiso 0.4 1 calc R U P C 1
C126 C 0.6063(8) 0.4447(11) 0.6620(10) 0.063(5) Uiso 0.4 1 d G . P C 1
H12G H 0.6597 0.4272 0.6808 0.076 Uiso 0.4 1 calc R U P C 1
C127 C 0.5282(10) 0.4089(10) 0.6769(10) 0.066(5) Uiso 0.4 1 d G . P C 1
C128 C 0.4501(8) 0.4346(11) 0.6493(11) 0.079(7) Uiso 0.4 1 d G . P C 1
H12D H 0.3967 0.4101 0.6595 0.095 Uiso 0.4 1 calc R U P C 1
C129 C 0.4502(8) 0.4959(11) 0.6067(10) 0.063(5) Uiso 0.4 1 d G . P C 1
H12E H 0.3969 0.5135 0.5878 0.076 Uiso 0.4 1 calc R U P C 1
C130 C 0.5294(17) 0.3363(16) 0.7080(15) 0.068(6) Uiso 0.4 1 d . . P C 1
C131 C 0.5296(16) 0.2647(16) 0.7264(15) 0.061(5) Uiso 0.4 1 d . . P C 1
C132 C 0.5455(19) 0.1930(19) 0.7594(18) 0.059(9) Uiso 0.4 1 d . . P C 1
C141 C 0.465(3) 0.824(4) 0.261(4) 0.038(10) Uiso 0.2 1 d . . P C 2
C142 C 0.487(3) 0.774(3) 0.314(3) 0.044(8) Uiso 0.2 1 d . . P C 2
C143 C 0.498(2) 0.724(2) 0.356(2) 0.044(7) Uiso 0.2 1 d . . P C 2
C144 C 0.5613(15) 0.6022(15) 0.3884(13) 0.035(6) Uiso 0.2 1 d G . P C 2
H144 H 0.5979 0.5957 0.3450 0.043 Uiso 0.2 1 calc R U P C 2
C145 C 0.5644(15) 0.5420(14) 0.4323(14) 0.040(7) Uiso 0.2 1 d DG . P C 2
H14C H 0.6032 0.4944 0.4189 0.048 Uiso 0.2 1 calc R U P C 2
C146 C 0.5108(18) 0.5516(16) 0.4957(15) 0.074(12) Uiso 0.2 1 d DG . P C 2
C147 C 0.4541(17) 0.6213(18) 0.5153(15) 0.054(9) Uiso 0.2 1 d DG . P C 2
H147 H 0.4175 0.6278 0.5587 0.065 Uiso 0.2 1 calc R U P C 2
C148 C 0.4510(17) 0.6815(16) 0.4715(17) 0.054(9) Uiso 0.2 1 d G . P C 2
H14B H 0.4123 0.7291 0.4849 0.065 Uiso 0.2 1 calc R U P C 2
C149 C 0.5046(18) 0.6719(16) 0.4080(16) 0.064(10) Uiso 0.2 1 d G . P C 2
Al1 Al 0.00814(13) 0.70070(12) 0.31403(11) 0.0391(4) Uani 1 1 d . . . . .
O1 O -0.0393(4) 0.8010(4) 0.3304(4) 0.0628(15) Uani 1 1 d . . . . .
O2 O 0.0957(4) 0.7126(4) 0.3807(3) 0.0545(12) Uani 1 1 d . . . . .
O3 O 0.0471(4) 0.6604(4) 0.2198(3) 0.0538(12) Uani 1 1 d . . . . .
O4 O -0.0682(4) 0.6245(4) 0.3228(4) 0.0616(14) Uani 1 1 d . . . . .
C11T C -0.1078(7) 0.8513(6) 0.3261(5) 0.065(2) Uani 1 1 d D . . . .
C12T C -0.0651(14) 0.9358(10) 0.3028(14) 0.085(6) Uani 0.6 1 d . . P D 1
F121 F -0.1254(9) 1.0044(6) 0.3268(9) 0.103(4) Uani 0.6 1 d . . P D 1
F122 F 0.0038(9) 0.9700(7) 0.3432(9) 0.089(3) Uani 0.6 1 d . . P D 1
F123 F -0.0508(9) 0.9198(8) 0.2302(8) 0.092(3) Uiso 0.6 1 d . . P D 1
C13T C -0.1432(13) 0.8827(13) 0.4089(12) 0.081(5) Uiso 0.6 1 d . . P D 1
F131 F -0.2226(9) 0.9205(9) 0.4017(8) 0.102(3) Uiso 0.6 1 d . . P D 1
F132 F -0.0929(8) 0.9537(8) 0.4545(8) 0.082(3) Uiso 0.6 1 d . . P D 1
F133 F -0.1530(8) 0.8179(8) 0.4368(7) 0.085(3) Uiso 0.6 1 d . . P D 1
C14T C -0.1726(14) 0.8053(14) 0.2618(13) 0.084(5) Uiso 0.6 1 d . . P D 1
F141 F -0.2139(11) 0.8647(11) 0.2240(10) 0.107(5) Uiso 0.6 1 d . . P D 1
F142 F -0.1379(9) 0.7529(9) 0.1972(9) 0.087(4) Uiso 0.6 1 d . . P D 1
F143 F -0.2183(11) 0.7537(10) 0.2842(10) 0.111(5) Uiso 0.6 1 d . . P D 1
C15T C -0.095(3) 0.937(2) 0.381(2) 0.100(9) Uiso 0.4 1 d . . P D 2
F151 F -0.0219(15) 0.9617(17) 0.3712(14) 0.103(4) Uiso 0.4 1 d D . P D 2
F152 F -0.1677(13) 0.9913(13) 0.3628(12) 0.103(4) Uiso 0.4 1 d D . P D 2
F153 F -0.1161(14) 0.9349(16) 0.4630(13) 0.103(4) Uiso 0.4 1 d D . P D 2
C16T C -0.1995(18) 0.8010(18) 0.3582(17) 0.075(6) Uiso 0.4 1 d . . P D 2
F161 F -0.1748(12) 0.7838(12) 0.4232(10) 0.086(3) Uiso 0.4 1 d D . P D 2
F162 F -0.2563(11) 0.8637(10) 0.3769(9) 0.086(3) Uiso 0.4 1 d D . P D 2
F163 F -0.2306(12) 0.7363(11) 0.3095(10) 0.086(3) Uiso 0.4 1 d D . P D 2
C17T C -0.1431(11) 0.8401(12) 0.2396(11) 0.090(8) Uiso 0.4 1 d D . P D 2
F171 F -0.2317(12) 0.8542(12) 0.2386(11) 0.073(3) Uiso 0.4 1 d D . P D 2
F172 F -0.0913(11) 0.8972(10) 0.2135(9) 0.073(3) Uiso 0.4 1 d D . P D 2
F173 F -0.1182(13) 0.7621(12) 0.1871(11) 0.073(3) Uiso 0.4 1 d D . P D 2
C21T C 0.1319(5) 0.7394(5) 0.4529(4) 0.0499(16) Uani 1 1 d . . . . .
C23T C 0.0649(6) 0.7654(8) 0.5174(6) 0.076(3) Uani 1 1 d . . . . .
F231 F 0.0331(6) 0.8505(6) 0.5156(5) 0.0625(19) Uiso 0.6 1 d . . P E 1
F232 F -0.0013(6) 0.7060(7) 0.5018(5) 0.061(2) Uiso 0.6 1 d . . P E 1
F233 F 0.0915(6) 0.7890(6) 0.5904(5) 0.059(2) Uiso 0.6 1 d . . P E 1
F234 F 0.071(3) 0.858(2) 0.534(3) 0.26(2) Uiso 0.4 1 d D . P E 2
F235 F -0.0107(9) 0.7371(10) 0.4978(8) 0.059(3) Uiso 0.4 1 d D . P E 2
F236 F 0.0966(9) 0.7507(11) 0.5889(8) 0.066(3) Uiso 0.4 1 d D . P E 2
C24T C 0.1960(7) 0.8201(8) 0.4595(6) 0.079(3) Uani 1 1 d . . . . .
F241 F 0.1612(6) 0.8745(4) 0.4248(5) 0.110(3) Uani 1 1 d . . . . .
F242 F 0.2198(5) 0.8654(5) 0.5343(4) 0.098(2) Uani 1 1 d . . . . .
F243 F 0.2677(4) 0.7880(6) 0.4204(4) 0.102(2) Uani 1 1 d . . . . .
C22T C 0.1858(8) 0.6681(8) 0.4735(7) 0.080(3) Uiso 1 1 d . . . . .
F221 F 0.2260(5) 0.6213(5) 0.4132(5) 0.102(2) Uiso 1 1 d . . . . .
F222 F 0.2442(5) 0.6988(4) 0.5347(4) 0.0899(17) Uiso 1 1 d . . . . .
F223 F 0.1314(6) 0.6069(6) 0.4911(6) 0.122(3) Uiso 1 1 d . . . . .
C31T C 0.1072(6) 0.6683(6) 0.1696(5) 0.061(2) Uani 1 1 d . . . . .
C32T C 0.0748(10) 0.6159(7) 0.0833(5) 0.084(3) Uani 1 1 d . . . . .
F321 F 0.0794(5) 0.5298(4) 0.0721(4) 0.093(2) Uani 1 1 d . . . . .
F322 F 0.1209(6) 0.6369(5) 0.0276(3) 0.104(2) Uani 1 1 d . . . . .
F323 F -0.0068(5) 0.6328(4) 0.0710(3) 0.0899(19) Uani 1 1 d . . . . .
C33T C 0.1957(7) 0.6284(7) 0.1908(7) 0.074(3) Uani 1 1 d . . . . .
F331 F 0.1778(4) 0.5534(4) 0.2064(5) 0.0861(17) Uani 1 1 d . . . . .
F332 F 0.2483(5) 0.6116(5) 0.1308(4) 0.096(2) Uani 1 1 d . . . . .
F333 F 0.2361(4) 0.6826(4) 0.2539(4) 0.0748(14) Uani 1 1 d . . . . .
C34T C 0.1258(8) 0.7664(7) 0.1745(6) 0.071(2) Uani 1 1 d . . . . .
F341 F 0.1992(5) 0.7804(4) 0.1405(4) 0.097(2) Uani 1 1 d . . . . .
F342 F 0.0621(5) 0.7985(4) 0.1395(4) 0.094(2) Uani 1 1 d . . . . .
F343 F 0.1337(4) 0.8165(3) 0.2490(3) 0.0686(13) Uani 1 1 d . . . . .
C41T C -0.0978(6) 0.5423(5) 0.3091(6) 0.064(2) Uani 1 1 d D . . . .
C44T C -0.0871(9) 0.4880(9) 0.2182(7) 0.091(3) Uiso 1 1 d D . . . .
C42T C -0.0292(13) 0.4838(12) 0.3394(12) 0.061(4) Uiso 0.5 1 d . . P F 2
F421 F 0.0525(8) 0.5051(8) 0.3253(8) 0.079(3) Uiso 0.5 1 d . . P F 2
F423 F -0.0408(10) 0.3987(9) 0.3075(9) 0.089(3) Uiso 0.5 1 d . . P F 2
F424 F -0.0395(11) 0.5120(11) 0.4224(11) 0.100(4) Uiso 0.5 1 d . . P F 2
F441 F -0.0146(8) 0.4747(7) 0.1868(7) 0.073(3) Uiso 0.5 1 d . . P G 2
F442 F -0.1405(9) 0.4169(9) 0.1914(8) 0.075(3) Uiso 0.5 1 d . . P G 2
C47T C -0.1785(19) 0.524(3) 0.348(2) 0.099(6) Uiso 0.4 1 d D . P F 2
F471 F -0.1758(16) 0.5860(14) 0.4190(13) 0.121(7) Uiso 0.4 1 d D . P F 2
F472 F -0.1907(13) 0.4474(11) 0.3604(11) 0.095(5) Uiso 0.4 1 d D . P F 2
F473 F -0.2359(18) 0.5413(15) 0.2996(14) 0.120 Uiso 0.4 1 d D U P F 2
C43T C -0.1891(18) 0.5465(16) 0.3239(14) 0.099(6) Uiso 0.6 1 d D . P F 1
F431 F -0.2420(8) 0.5608(7) 0.2648(7) 0.085(3) Uiso 0.6 1 d . . P F 1
F432 F -0.2153(9) 0.6090(8) 0.3909(8) 0.096(3) Uiso 0.6 1 d D . P F 1
F433 F -0.2255(9) 0.4680(8) 0.3334(8) 0.094(3) Uiso 0.6 1 d . . P F 1
C45T C -0.0580(19) 0.5042(18) 0.378(2) 0.088(7) Uiso 0.5 1 d . . P F 1
F451 F -0.0652(10) 0.4206(10) 0.3565(10) 0.096(4) Uiso 0.5 1 d . . P F 1
F452 F 0.0273(12) 0.5230(11) 0.3752(11) 0.108(5) Uiso 0.5 1 d . . P F 1
F453 F -0.0894(11) 0.5468(10) 0.4495(9) 0.098(4) Uiso 0.5 1 d . . P F 1
F461 F -0.1230(11) 0.3998(11) 0.2155(10) 0.097(5) Uiso 0.5 1 d . . P G 1
F462 F 0.0049(11) 0.4660(10) 0.2349(10) 0.100(4) Uiso 0.5 1 d . . P G 1
F443 F -0.1173(8) 0.5330(7) 0.1730(5) 0.152(4) Uani 1 1 d . . . . .
Cl11 Cl 0.6160(2) 0.6403(2) 0.1449(2) 0.0609(8) Uani 0.6 1 d . . P . .
C1S C 0.7011(13) 0.6372(14) 0.0943(12) 0.030(4) Uiso 0.3 1 d . . P H 1
H1SA H 0.7517 0.6227 0.1242 0.036 Uiso 0.3 1 calc R U P H 1
H1SB H 0.7126 0.6966 0.0881 0.036 Uiso 0.3 1 calc R U P H 1
Cl12 Cl 0.6910(4) 0.5618(4) 0.0027(5) 0.0463(14) Uiso 0.3 1 d . . P H 1
C1SA C 0.710(2) 0.600(3) 0.071(2) 0.067(8) Uiso 0.3 1 d . . P H 2
H1SC H 0.7523 0.6498 0.0772 0.080 Uiso 0.3 1 calc R U P H 2
H1SD H 0.7413 0.5523 0.0854 0.080 Uiso 0.3 1 calc R U P H 2
Cl13 Cl 0.6777(4) 0.5634(4) -0.0220(4) 0.0454(14) Uiso 0.3 1 d . . P H 2
C3S C 0.500(15) 1.00(2) 0.488(14) 0.08(5) Uiso 0.05 1 d D . P I -1
H3SA H 0.5467 1.0307 0.5287 0.092 Uiso 0.05 1 calc R U P I -1
H3SB H 0.5206 0.9442 0.4619 0.092 Uiso 0.05 1 calc R U P I -1
Cl31 Cl 0.536(3) 1.050(3) 0.419(3) 0.070(10) Uiso 0.05 1 d D . P I -1
Cl32 Cl 0.437(4) 0.971(3) 0.552(3) 0.075(11) Uiso 0.05 1 d D . P I -1
C2S C 0.608(3) 0.466(3) 0.698(3) 0.017(8) Uiso 0.1 1 d . . P J 2
H2S1 H 0.6113 0.4031 0.6658 0.020 Uiso 0.1 1 calc R U P J 2
H2S2 H 0.6649 0.4829 0.7265 0.020 Uiso 0.1 1 calc R U P J 2
Cl21 Cl 0.6007(11) 0.5221(14) 0.6338(13) 0.040(4) Uiso 0.1 1 d . . P J 2
Cl22 Cl 0.5404(12) 0.4678(11) 0.7630(10) 0.048(3) Uiso 0.1 1 d . . P J 2

loop_
_atom_site_aniso_label
_atom_site_aniso_U_11
_atom_site_aniso_U_22
_atom_site_aniso_U_33
_atom_site_aniso_U_23
_atom_site_aniso_U_13
_atom_site_aniso_U_12
Ag1 0.0334(3) 0.0721(3) 0.0523(3) 0.0415(3) -0.0043(2) -0.0046(2)
Mo1 0.0308(10) 0.0598(16) 0.067(3) 0.0236(17) -0.0014(16) 0.0047(9)
P1 0.028(2) 0.053(5) 0.039(4) 0.005(3) 0.000(3) 0.011(3)
Mo2 0.0570(12) 0.033(2) 0.0464(17) 0.015(2) -0.0019(11) -0.001(2)
P2 0.043(4) 0.087(14) 0.070(11) 0.051(11) 0.015(8) 0.010(7)
Mo3 0.0325(8) 0.0320(17) 0.0419(16) 0.0168(13) -0.0064(10) -0.0073(13)
Mo4 0.0317(8) 0.0356(18) 0.0374(17) 0.0114(13) -0.0105(10) -0.0070(13)
P3 0.031(2) 0.042(6) 0.043(5) 0.021(4) -0.011(3) -0.012(4)
P4 0.036(3) 0.038(6) 0.045(5) 0.011(4) -0.007(3) -0.003(4)
C21 0.076(15) 0.076(14) 0.070(15) 0.015(12) -0.056(14) 0.003(11)
O21 0.056(8) 0.094(11) 0.092(12) 0.012(10) -0.029(9) -0.007(8)
C22 0.083(15) 0.079(14) 0.037(8) 0.029(9) -0.012(8) -0.014(11)
O22 0.047(7) 0.102(13) 0.062(8) 0.050(8) -0.019(6) 0.000(8)
Mo1A 0.0288(9) 0.0534(17) 0.058(2) 0.0308(16) -0.0104(14) -0.0080(11)
P1A 0.038(3) 0.054(5) 0.045(5) -0.003(3) 0.001(3) 0.016(3)
Mo2A 0.063(3) 0.034(3) 0.047(2) 0.011(3) 0.0121(16) 0.009(3)
P2A 0.046(5) 0.110(16) 0.088(10) 0.064(11) 0.019(8) 0.019(8)
Mo3A 0.0327(7) 0.0303(16) 0.0405(14) 0.0116(12) -0.0055(8) -0.0042(13)
Mo4A 0.0300(7) 0.0377(18) 0.0341(15) 0.0093(13) -0.0090(9) -0.0056(14)
P3A 0.028(2) 0.037(5) 0.039(4) 0.013(3) -0.006(3) -0.007(3)
P4A 0.031(2) 0.033(5) 0.032(3) 0.005(3) -0.003(2) -0.001(4)
P2B 0.051(10) 0.081(10) 0.106(17) 0.057(13) -0.013(10) 0.011(7)
C13 0.090(8) 0.121(9) 0.073(6) 0.045(6) 0.004(6) 0.034(7)
C14 0.048(5) 0.098(7) 0.096(7) 0.066(6) -0.003(5) 0.002(5)
C15 0.049(5) 0.062(5) 0.110(8) 0.037(5) -0.018(5) -0.001(4)
C16 0.040(4) 0.066(5) 0.101(7) 0.047(5) -0.009(4) 0.002(3)
C17 0.047(5) 0.065(5) 0.092(7) 0.026(5) -0.020(4) 0.012(4)
C31 0.042(4) 0.074(5) 0.083(6) 0.052(5) -0.012(4) -0.013(4)
O31 0.042(3) 0.086(4) 0.104(5) 0.059(4) -0.028(3) -0.017(3)
C32 0.061(6) 0.101(7) 0.085(7) 0.054(6) 0.011(5) 0.014(5)
O32 0.085(13) 0.103(17) 0.045(9) 0.015(10) 0.012(7) 0.034(13)
O32A 0.106(18) 0.075(16) 0.066(17) 0.014(11) 0.045(15) 0.005(12)
C33 0.077(7) 0.118(9) 0.088(7) 0.077(7) -0.023(6) -0.046(6)
C34 0.052(5) 0.070(5) 0.099(8) 0.048(5) -0.011(5) -0.010(4)
C35 0.069(6) 0.066(5) 0.097(7) 0.034(5) -0.017(5) -0.020(5)
C36 0.048(5) 0.081(6) 0.110(8) 0.050(6) -0.019(5) -0.029(5)
C37 0.063(6) 0.095(7) 0.104(8) 0.057(6) 0.022(6) -0.026(5)
C41 0.042(4) 0.072(6) 0.076(5) 0.040(4) -0.016(4) -0.005(4)
C42 0.039(4) 0.074(5) 0.066(5) 0.030(4) -0.012(3) -0.009(4)
O41 0.056(4) 0.075(4) 0.092(5) 0.040(4) -0.014(3) -0.003(3)
O42 0.036(3) 0.092(4) 0.094(5) 0.042(4) 0.010(3) -0.004(3)
C43 0.066(6) 0.112(8) 0.049(4) 0.038(5) -0.004(4) 0.003(5)
C44 0.078(6) 0.092(7) 0.041(4) 0.018(4) -0.010(4) 0.002(5)
C45 0.066(6) 0.093(7) 0.061(5) 0.029(5) -0.032(4) -0.019(5)
C46 0.055(5) 0.099(7) 0.068(5) 0.044(5) -0.038(4) -0.013(5)
C47 0.065(6) 0.117(8) 0.058(5) 0.053(5) -0.014(4) -0.012(5)
N1 0.043(3) 0.069(4) 0.058(3) 0.044(3) -0.005(3) -0.002(3)
C111 0.051(4) 0.078(5) 0.075(5) 0.050(5) 0.012(4) -0.001(4)
C113 0.041(4) 0.074(5) 0.068(5) 0.049(4) 0.000(3) -0.001(3)
C114 0.067(6) 0.097(7) 0.119(8) 0.086(7) 0.030(6) 0.029(5)
Al1 0.0416(10) 0.0373(9) 0.0373(9) 0.0102(7) -0.0064(7) 0.0038(7)
O1 0.068(4) 0.059(3) 0.068(3) 0.027(3) 0.004(3) 0.025(3)
O2 0.049(3) 0.065(3) 0.046(3) 0.014(2) -0.015(2) -0.009(2)
O3 0.055(3) 0.057(3) 0.041(2) 0.003(2) -0.001(2) 0.003(2)
O4 0.060(3) 0.052(3) 0.065(3) 0.006(3) 0.003(3) -0.010(3)
C11T 0.076(6) 0.053(4) 0.064(5) 0.016(4) -0.006(4) 0.029(4)
C12T 0.091(13) 0.042(7) 0.122(16) 0.022(9) 0.012(12) 0.019(8)
F121 0.127(10) 0.044(4) 0.145(11) 0.032(5) 0.037(8) 0.043(5)
F122 0.106(9) 0.055(5) 0.109(9) 0.031(5) -0.002(7) -0.009(5)
C21T 0.041(4) 0.058(4) 0.044(4) 0.007(3) -0.008(3) -0.002(3)
C23T 0.056(5) 0.106(8) 0.051(5) 0.002(5) -0.005(4) -0.020(5)
C24T 0.064(6) 0.109(8) 0.052(5) 0.010(5) -0.009(4) -0.029(6)
F241 0.154(7) 0.064(3) 0.110(5) 0.030(4) -0.029(5) -0.026(4)
F242 0.095(5) 0.107(5) 0.071(4) 0.000(3) -0.011(3) -0.042(4)
F243 0.061(4) 0.162(7) 0.079(4) 0.030(4) 0.005(3) -0.031(4)
C31T 0.072(6) 0.067(5) 0.046(4) 0.019(4) 0.004(4) 0.019(4)
C32T 0.127(11) 0.078(7) 0.041(4) 0.006(4) 0.001(5) 0.016(6)
F321 0.124(6) 0.071(4) 0.066(3) -0.008(3) 0.004(3) 0.017(3)
F322 0.149(7) 0.111(5) 0.049(3) 0.015(3) 0.016(4) -0.003(5)
F323 0.108(5) 0.093(4) 0.058(3) 0.010(3) -0.028(3) 0.001(4)
C33T 0.065(6) 0.072(6) 0.087(7) 0.026(5) 0.023(5) 0.019(5)
F331 0.070(4) 0.073(3) 0.126(5) 0.044(3) 0.003(3) 0.013(3)
F332 0.095(5) 0.105(5) 0.094(4) 0.031(4) 0.043(4) 0.026(4)
F333 0.058(3) 0.083(3) 0.081(4) 0.022(3) -0.002(3) 0.001(3)
C34T 0.087(7) 0.070(5) 0.061(5) 0.024(4) 0.014(5) 0.008(5)
F341 0.128(6) 0.086(4) 0.083(4) 0.028(3) 0.037(4) 0.003(4)
F342 0.134(6) 0.074(3) 0.075(4) 0.025(3) -0.016(4) 0.019(4)
F343 0.082(4) 0.059(3) 0.061(3) 0.011(2) 0.004(3) -0.005(2)
C41T 0.060(5) 0.050(4) 0.076(6) 0.013(4) -0.022(4) -0.010(4)
F443 0.193(10) 0.164(8) 0.071(4) 0.003(5) -0.023(5) -0.093(8)
Cl11 0.073(2) 0.0503(15) 0.0624(18) 0.0236(13) -0.0137(15) -0.0062(14)

loop_
_atom_type_symbol
_atom_type_description
_atom_type_scat_dispersion_real
_atom_type_scat_dispersion_imag
_atom_type_scat_source
C C 0.0181 0.0091 'International Tables Vol C Tables 4.2.6.8 and 6.1.1.4'
H H 0.0000 0.0000 'International Tables Vol C Tables 4.2.6.8 and 6.1.1.4'
N N 0.0311 0.0180 'International Tables Vol C Tables 4.2.6.8 and 6.1.1.4'
O O 0.0492 0.0322 'International Tables Vol C Tables 4.2.6.8 and 6.1.1.4'
F F 0.0727 0.0534 'International Tables Vol C Tables 4.2.6.8 and 6.1.1.4'
Al Al 0.2130 0.2455 'International Tables Vol C Tables 4.2.6.8 and 6.1.1.4'
P P 0.2955 0.4335 'International Tables Vol C Tables 4.2.6.8 and 6.1.1.4'
Cl Cl 0.3639 0.7018 'International Tables Vol C Tables 4.2.6.8 and 6.1.1.4'
Mo Mo -0.0483 2.7339 'International Tables Vol C Tables 4.2.6.8 and 6.1.1.4'
Ag Ag 0.1306 4.2820 'International Tables Vol C Tables 4.2.6.8 and 6.1.1.4'

loop_
_geom_angle_atom_site_label_1
_geom_angle_atom_site_label_2
_geom_angle_atom_site_label_3
_geom_angle
_geom_angle_site_symmetry_1
_geom_angle_site_symmetry_3
P1 Ag1 N1 116.1(3) . .
N1 Ag1 P4A 95.0(4) . 2_675
N1 Ag1 P3A 97.6(4) . .
P4A Ag1 P3A 111.1(5) 2_675 .
P1 Ag1 P3 109.3(4) . .
N1 Ag1 P3 97.7(4) . .
N1 Ag1 P1A 113.5(4) . .
P4A Ag1 P1A 124.0(5) 2_675 .
P3A Ag1 P1A 111.4(4) . .
P1 Ag1 P4 120.2(4) . 2_675
N1 Ag1 P4 92.2(4) . 2_675
P3 Ag1 P4 117.9(5) . 2_675
C11 Mo1 C12 86.6(11) . .
C11 Mo1 C15 140.5(9) . .
C12 Mo1 C15 109.7(7) . .
C11 Mo1 C16 115.8(9) . .
C12 Mo1 C16 84.7(6) . .
C15 Mo1 C16 36.3(3) . .
C11 Mo1 C14 115.3(9) . .
C12 Mo1 C14 142.1(7) . .
C15 Mo1 C14 34.4(4) . .
C16 Mo1 C14 58.3(4) . .
C11 Mo1 C17 85.6(9) . .
C12 Mo1 C17 97.4(7) . .
C15 Mo1 C17 57.4(4) . .
C16 Mo1 C17 33.6(4) . .
C14 Mo1 C17 56.9(4) . .
C11 Mo1 C13 85.3(9) . .
C12 Mo1 C13 131.3(7) . .
C15 Mo1 C13 56.7(5) . .
C16 Mo1 C13 56.9(4) . .
C14 Mo1 C13 33.8(4) . .
C17 Mo1 C13 34.1(4) . .
C11 Mo1 P2 68.3(10) . .
C12 Mo1 P2 76.7(7) . .
C15 Mo1 P2 149.1(6) . .
C16 Mo1 P2 160.8(5) . .
C14 Mo1 P2 138.9(5) . .
C17 Mo1 P2 153.4(6) . .
C13 Mo1 P2 141.2(5) . .
C11 Mo1 P1 81.7(9) . .
C12 Mo1 P1 126.2(7) . .
C15 Mo1 P1 112.5(4) . .
C16 Mo1 P1 146.8(5) . .
C14 Mo1 P1 89.0(4) . .
C17 Mo1 P1 133.3(4) . .
C13 Mo1 P1 99.9(4) . .
P2 Mo1 P1 50.1(5) . .
C11 Mo1 Mo2 119.2(9) . .
C12 Mo1 Mo2 83.9(6) . .
C15 Mo1 Mo2 98.8(3) . .
C16 Mo1 Mo2 122.8(4) . .
C14 Mo1 Mo2 108.1(4) . .
C17 Mo1 Mo2 155.2(4) . .
C13 Mo1 Mo2 140.4(5) . .
P2 Mo1 Mo2 51.0(5) . .
P1 Mo1 Mo2 58.2(3) . .
P2 P1 Ag1 109.9(7) . .
P2 P1 Mo1 64.8(6) . .
Ag1 P1 Mo1 159.4(5) . .
P2 P1 Mo2 57.3(6) . .
Ag1 P1 Mo2 129.0(5) . .
Mo1 P1 Mo2 66.6(3) . .
C22 Mo2 C21 91.1(9) . .
C22 Mo2 P2 89.2(9) . .
C21 Mo2 P2 124.4(9) . .
C22 Mo2 C26 85.3(7) . .
C21 Mo2 C26 130.2(10) . .
P2 Mo2 C26 105.2(7) . .
C22 Mo2 C27 116.2(7) . .
C21 Mo2 C27 139.5(10) . .
P2 Mo2 C27 87.3(6) . .
C26 Mo2 C27 35.8(3) . .
C22 Mo2 C25 89.2(8) . .
C21 Mo2 C25 95.4(10) . .
P2 Mo2 C25 140.2(7) . .
C26 Mo2 C25 35.0(3) . .
C27 Mo2 C25 58.3(4) . .
C22 Mo2 C28 142.7(7) . .
C21 Mo2 C28 106.0(10) . .
P2 Mo2 C28 106.5(7) . .
C26 Mo2 C28 58.2(3) . .
C27 Mo2 C28 34.9(3) . .
C25 Mo2 C28 57.0(3) . .
C22 Mo2 C29 121.0(8) . .
C21 Mo2 C29 83.4(10) . .
P2 Mo2 C29 140.2(7) . .
C26 Mo2 C29 57.4(4) . .
C27 Mo2 C29 57.4(3) . .
C25 Mo2 C29 33.9(3) . .
C28 Mo2 C29 33.8(2) . .
C22 Mo2 P1 75.1(6) . .
C21 Mo2 P1 75.6(9) . .
P2 Mo2 P1 51.0(4) . .
C26 Mo2 P1 148.4(6) . .
C27 Mo2 P1 137.7(6) . .
C25 Mo2 P1 161.5(6) . .
C28 Mo2 P1 140.7(5) . .
C29 Mo2 P1 154.1(5) . .
C22 Mo2 Mo1 130.1(6) . .
C21 Mo2 Mo1 81.3(5) . .
P2 Mo2 Mo1 57.7(5) . .
C26 Mo2 Mo1 135.5(5) . .
C27 Mo2 Mo1 99.7(5) . .
C25 Mo2 Mo1 140.4(5) . .
C28 Mo2 Mo1 85.8(4) . .
C29 Mo2 Mo1 107.1(5) . .
P1 Mo2 Mo1 55.2(3) . .
P1 P2 Mo2 71.7(7) . .
P1 P2 Mo1 65.1(6) . .
Mo2 P2 Mo1 71.3(6) . .
C26 C25 C29 108.0 . .
C26 C25 Mo2 68.8(7) . .
C29 C25 Mo2 75.5(7) . .
C26 C25 H25 126.0 . .
C29 C25 H25 126.0 . .
Mo2 C25 H25 121.4 . .
C27 C26 C25 108.0 . .
C27 C26 Mo2 72.3(8) . .
C25 C26 Mo2 76.2(8) . .
C27 C26 H26 126.0 . .
C25 C26 H26 126.0 . .
Mo2 C26 H26 117.4 . .
C28 C27 C26 108.0 . .
C28 C27 Mo2 76.4(8) . .
C26 C27 Mo2 71.9(8) . .
C28 C27 H27 126.0 . .
C26 C27 H27 126.0 . .
Mo2 C27 H27 117.7 . .
C29 C28 C27 108.0 . .
C29 C28 Mo2 75.2(8) . .
C27 C28 Mo2 68.7(7) . .
C29 C28 H28 126.0 . .
C27 C28 H28 126.0 . .
Mo2 C28 H28 121.8 . .
C28 C29 C25 108.0 . .
C28 C29 Mo2 71.0(8) . .
C25 C29 Mo2 70.6(8) . .
C28 C29 H29 126.0 . .
C25 C29 H29 126.0 . .
Mo2 C29 H29 124.0 . .
C32 Mo3 C31 89.7(5) . .
C32 Mo3 C35 92.6(5) . .
C31 Mo3 C35 124.8(4) . .
C32 Mo3 C34 103.9(5) . .
C31 Mo3 C34 88.3(4) . .
C35 Mo3 C34 37.9(4) . .
C32 Mo3 C33 138.1(5) . .
C31 Mo3 C33 82.6(4) . .
C35 Mo3 C33 60.3(5) . .
C34 Mo3 C33 35.1(5) . .
C32 Mo3 C36 118.1(5) . .
C31 Mo3 C36 142.0(4) . .
C35 Mo3 C36 37.0(4) . .
C34 Mo3 C36 61.5(4) . .
C33 Mo3 C36 59.4(4) . .
C32 Mo3 C37 151.9(5) . .
C31 Mo3 C37 111.3(5) . .
C35 Mo3 C37 60.4(5) . .
C34 Mo3 C37 60.2(4) . .
C33 Mo3 C37 36.0(4) . .
C36 Mo3 C37 35.0(4) . .
C32 Mo3 P4 117.2(6) . .
C31 Mo3 P4 84.9(5) . .
C35 Mo3 P4 139.2(6) . .
C34 Mo3 P4 138.2(6) . .
C33 Mo3 P4 103.2(6) . .
C36 Mo3 P4 102.2(5) . .
C37 Mo3 P4 84.2(5) . .
C32 Mo3 P3 68.6(5) . .
C31 Mo3 P3 75.9(4) . .
C35 Mo3 P3 153.1(5) . .
C34 Mo3 P3 162.2(5) . .
C33 Mo3 P3 145.9(5) . .
C36 Mo3 P3 136.3(5) . .
C37 Mo3 P3 133.0(5) . .
P4 Mo3 P3 49.3(5) . .
C32 Mo3 Mo4 81.7(4) . .
C31 Mo3 Mo4 124.8(3) . .
C35 Mo3 Mo4 110.0(4) . .
C34 Mo3 Mo4 146.7(3) . .
C33 Mo3 Mo4 135.3(4) . .
C36 Mo3 Mo4 86.7(3) . .
C37 Mo3 Mo4 99.7(4) . .
P4 Mo3 Mo4 53.4(4) . .
P3 Mo3 Mo4 50.2(4) . .
C42 Mo4 C41 84.2(4) . .
C42 Mo4 C44 114.1(4) . .
C41 Mo4 C44 141.8(5) . .
C42 Mo4 C45 87.4(4) . .
C41 Mo4 C45 117.2(4) . .
C44 Mo4 C45 37.7(4) . .
C42 Mo4 C43 148.6(5) . .
C41 Mo4 C43 112.6(5) . .
C44 Mo4 C43 37.2(4) . .
C45 Mo4 C43 61.5(4) . .
C42 Mo4 C46 97.5(4) . .
C41 Mo4 C46 83.2(4) . .
C44 Mo4 C46 62.1(4) . .
C45 Mo4 C46 36.7(4) . .
C43 Mo4 C46 60.6(4) . .
C42 Mo4 C47 132.9(5) . .
C41 Mo4 C47 81.0(4) . .
C44 Mo4 C47 61.7(4) . .
C45 Mo4 C47 61.3(4) . .
C43 Mo4 C47 35.9(4) . .
C46 Mo4 C47 36.5(4) . .
C42 Mo4 P3 121.8(5) . .
C41 Mo4 P3 89.2(4) . .
C44 Mo4 P3 106.2(5) . .
C45 Mo4 P3 143.6(5) . .
C43 Mo4 P3 86.1(5) . .
C46 Mo4 P3 139.0(5) . .
C47 Mo4 P3 102.5(5) . .
C42 Mo4 P4 72.9(5) . .
C41 Mo4 P4 76.1(4) . .
C44 Mo4 P4 140.0(4) . .
C45 Mo4 P4 155.4(5) . .
C43 Mo4 P4 135.4(5) . .
C46 Mo4 P4 157.9(5) . .
C47 Mo4 P4 143.3(5) . .
P3 Mo4 P4 49.5(5) . .
C42 Mo4 Mo3 85.8(3) . .
C41 Mo4 Mo3 126.3(3) . .
C44 Mo4 Mo3 89.7(3) . .
C45 Mo4 Mo3 114.8(3) . .
C43 Mo4 Mo3 102.7(3) . .
C46 Mo4 Mo3 150.5(3) . .
C47 Mo4 Mo3 137.7(4) . .
P3 Mo4 Mo3 53.5(4) . .
P4 Mo4 Mo3 50.6(3) . .
P4 P3 Mo4 68.0(7) . .
P4 P3 Mo3 62.9(5) . .
Mo4 P3 Mo3 76.2(4) . .
P4 P3 Ag1 122.4(6) . .
Mo4 P3 Ag1 151.7(7) . .
Mo3 P3 Ag1 132.0(7) . .
P3 P4 Mo3 67.8(5) . .
P3 P4 Mo4 62.5(6) . .
Mo3 P4 Mo4 76.0(4) . .
P3 P4 Ag1 116.4(7) . 2_675
Mo3 P4 Ag1 148.3(8) . 2_675
Mo4 P4 Ag1 135.1(6) . 2_675
O21 C21 Mo2 173(3) . .
O22 C22 Mo2 174(2) . .
O11 C11 Mo1 166(2) . .
O12 C12 Mo1 178(2) . .
C11A Mo1A C12A 87.3(9) . .
C11A Mo1A C13 81.9(7) . .
C12A Mo1A C13 130.1(7) . .
C11A Mo1A C17 87.5(6) . .
C12A Mo1A C17 93.7(7) . .
C13 Mo1A C17 37.5(4) . .
C11A Mo1A C14 113.1(7) . .
C12A Mo1A C14 144.4(7) . .
C13 Mo1A C14 36.3(5) . .
C17 Mo1A C14 60.3(4) . .
C11A Mo1A C16 120.6(6) . .
C12A Mo1A C16 86.0(7) . .
C13 Mo1A C16 59.7(4) . .
C17 Mo1A C16 34.5(4) . .
C14 Mo1A C16 58.6(4) . .
C11A Mo1A C15 139.9(6) . .
C12A Mo1A C15 112.8(7) . .
C13 Mo1A C15 58.4(5) . .
C17 Mo1A C15 58.1(4) . .
C14 Mo1A C15 34.0(4) . .
C16 Mo1A C15 35.0(3) . .
C11A Mo1A P1A 96.8(6) . .
C12A Mo1A P1A 119.4(7) . .
C13 Mo1A P1A 110.2(5) . .
C17 Mo1A P1A 146.7(5) . .
C14 Mo1A P1A 88.1(5) . .
C16 Mo1A P1A 136.5(4) . .
C15 Mo1A P1A 101.9(4) . .
C11A Mo1A P2A 97.0(7) . .
C12A Mo1A P2A 70.2(7) . .
C13 Mo1A P2A 159.3(6) . .
C17 Mo1A P2A 163.0(5) . .
C14 Mo1A P2A 131.0(5) . .
C16 Mo1A P2A 134.6(5) . .
C15 Mo1A P2A 122.1(5) . .
P1A Mo1A P2A 49.2(5) . .
P2A P1A Mo1A 74.6(6) . .
P2A P1A Mo2A 57.2(6) . .
Mo1A P1A Mo2A 86.1(4) . .
P2A P1A Mo2C 67.3(6) . .
Mo1A P1A Mo2C 87.5(4) . .
Mo2A P1A Mo2C 10.19(15) . .
P2A P1A Ag1 108.2(7) . .
Mo1A P1A Ag1 134.6(4) . .
Mo2A P1A Ag1 134.8(6) . .
Mo2C P1A Ag1 136.5(6) . .
C21A Mo2A C22A 85(2) . .
C21A Mo2A C29A 127(2) . .
C22A Mo2A C29A 118.9(11) . .
C21A Mo2A P2A 139(2) . .
C22A Mo2A P2A 90.9(9) . .
C29A Mo2A P2A 90.3(9) . .
C21A Mo2A C25A 113(2) . .
C22A Mo2A C25A 85.5(11) . .
C29A Mo2A C25A 37.1(5) . .
P2A Mo2A C25A 107.8(11) . .
C21A Mo2A C28A 96(2) . .
C22A Mo2A C28A 143.8(10) . .
C29A Mo2A C28A 36.5(4) . .
P2A Mo2A C28A 110.3(10) . .
C25A Mo2A C28A 60.6(6) . .
C21A Mo2A C26A 77(2) . .
C22A Mo2A C26A 86.2(11) . .
C29A Mo2A C26A 60.4(7) . .
P2A Mo2A C26A 143.8(12) . .
C25A Mo2A C26A 36.0(6) . .
C28A Mo2A C26A 59.2(6) . .
C21A Mo2A C27A 67(2) . .
C22A Mo2A C27A 117.7(12) . .
C29A Mo2A C27A 59.8(6) . .
P2A Mo2A C27A 145.5(10) . .
C25A Mo2A C27A 59.5(7) . .
C28A Mo2A C27A 35.2(4) . .
C26A Mo2A C27A 35.0(5) . .
C21A Mo2A P1A 83(2) . .
C22A Mo2A P1A 76.7(8) . .
C29A Mo2A P1A 144.4(9) . .
P2A Mo2A P1A 56.0(6) . .
C25A Mo2A P1A 155.1(9) . .
C28A Mo2A P1A 139.4(8) . .
C26A Mo2A P1A 154.9(9) . .
C27A Mo2A P1A 144.8(9) . .
P1A P2A Mo2A 66.9(7) . .
P1A P2A Mo2C 62.8(6) . .
Mo2A P2A Mo2C 4.3(2) . .
P1A P2A Mo1A 56.2(6) . .
Mo2A P2A Mo1A 81.5(7) . .
Mo2C P2A Mo1A 78.2(6) . .
C29A C25A C26A 108.0 . .
C29A C25A Mo2A 70.7(12) . .
C26A C25A Mo2A 75.7(13) . .
C29A C25A Mo2C 75.8(12) . .
C26A C25A Mo2C 64.6(13) . .
Mo2A C25A Mo2C 11.2(2) . .
C29A C25A H25B 126.0 . .
C26A C25A H25B 126.0 . .
Mo2A C25A H25B 119.4 . .
Mo2C C25A H25B 125.1 . .
C27A C26A C25A 108.0 . .
C27A C26A Mo2C 69.3(13) . .
C25A C26A Mo2C 79.0(14) . .
C27A C26A Mo2A 74.0(12) . .
C25A C26A Mo2A 68.3(13) . .
Mo2C C26A Mo2A 10.8(3) . .
C27A C26A H26B 126.0 . .
C25A C26A H26B 126.0 . .
Mo2C C26A H26B 117.5 . .
Mo2A C26A H26B 123.4 . .
C26A C27A C28A 108.0 . .
C26A C27A Mo2C 72.0(14) . .
C28A C27A Mo2C 78.0(13) . .
C26A C27A Mo2A 71.0(13) . .
C28A C27A Mo2A 69.7(12) . .
Mo2C C27A Mo2A 9.8(2) . .
C26A C27A H27B 126.0 . .
C28A C27A H27B 126.0 . .
Mo2C C27A H27B 116.1 . .
Mo2A C27A H27B 124.9 . .
C27A C28A C29A 108.0 . .
C27A C28A Mo2C 64.8(13) . .
C29A C28A Mo2C 77.6(13) . .
C27A C28A Mo2A 75.1(13) . .
C29A C28A Mo2A 68.5(13) . .
Mo2C C28A Mo2A 11.5(2) . .
C27A C28A H28B 126.0 . .
C29A C28A H28B 126.0 . .
Mo2C C28A H28B 123.0 . .
Mo2A C28A H28B 122.0 . .
C25A C29A C28A 108.0 . .
C25A C29A Mo2A 72.3(14) . .
C28A C29A Mo2A 75.1(13) . .
C25A C29A Mo2C 69.7(13) . .
C28A C29A Mo2C 67.5(12) . .
Mo2A C29A Mo2C 10.2(2) . .
C25A C29A H29B 126.0 . .
C28A C29A H29B 126.0 . .
Mo2A C29A H29B 118.6 . .
Mo2C C29A H29B 128.3 . .
C31 Mo3A C32 86.0(5) . .
C31 Mo3A C33 82.7(4) . .
C32 Mo3A C33 121.8(5) . .
C31 Mo3A C37 114.8(5) . .
C32 Mo3A C37 135.0(5) . .
C33 Mo3A C37 35.6(4) . .
C31 Mo3A C34 83.2(4) . .
C32 Mo3A C34 89.4(4) . .
C33 Mo3A C34 32.6(4) . .
C37 Mo3A C34 56.8(4) . .
C31 Mo3A C36 137.1(4) . .
C32 Mo3A C36 104.0(5) . .
C33 Mo3A C36 56.4(4) . .
C37 Mo3A C36 33.9(4) . .
C34 Mo3A C36 55.8(3) . .
C31 Mo3A P4A 96.1(5) . .
C32 Mo3A P4A 126.0(5) . .
C33 Mo3A P4A 111.9(6) . .
C37 Mo3A P4A 92.6(5) . .
C34 Mo3A P4A 144.5(5) . .
C36 Mo3A P4A 109.7(5) . .
C31 Mo3A C35 113.7(4) . .
C32 Mo3A C35 79.1(4) . .
C33 Mo3A C35 55.0(4) . .
C37 Mo3A C35 56.2(4) . .
C34 Mo3A C35 33.3(3) . .
C36 Mo3A C35 33.5(4) . .
P4A Mo3A C35 143.2(5) . .
C31 Mo3A P3A 80.5(5) . .
C32 Mo3A P3A 78.1(5) . .
C33 Mo3A P3A 152.8(5) . .
C37 Mo3A P3A 141.6(5) . .
C34 Mo3A P3A 160.1(5) . .
C36 Mo3A P3A 142.2(5) . .
P4A Mo3A P3A 49.6(5) . .
C35 Mo3A P3A 152.1(5) . .
C31 Mo3A Mo4A 132.0(3) . .
C32 Mo3A Mo4A 86.5(3) . .
C33 Mo3A Mo4A 139.1(4) . .
C37 Mo3A Mo4A 103.6(4) . .
C34 Mo3A Mo4A 144.0(3) . .
C36 Mo3A Mo4A 90.6(3) . .
P4A Mo3A Mo4A 53.0(4) . .
C35 Mo3A Mo4A 111.2(3) . .
P3A Mo3A Mo4A 51.6(4) . .
C41 Mo4A C42 95.2(5) . .
C41 Mo4A C46 88.9(4) . .
C42 Mo4A C46 95.4(4) . .
C41 Mo4A C47 87.1(5) . .
C42 Mo4A C47 130.7(4) . .
C46 Mo4A C47 35.3(4) . .
C41 Mo4A C43 117.3(5) . .
C42 Mo4A C43 133.7(4) . .
C46 Mo4A C43 56.3(4) . .
C47 Mo4A C43 33.7(4) . .
C41 Mo4A P3A 91.4(4) . .
C42 Mo4A P3A 123.8(5) . .
C46 Mo4A P3A 140.6(5) . .
C47 Mo4A P3A 105.3(5) . .
C43 Mo4A P3A 89.3(4) . .
C41 Mo4A C45 120.4(5) . .
C42 Mo4A C45 81.0(4) . .
C46 Mo4A C45 33.8(4) . .
C47 Mo4A C45 56.6(4) . .
C43 Mo4A C45 54.8(4) . .
P3A Mo4A C45 139.3(4) . .
C41 Mo4A P4A 78.8(4) . .
C42 Mo4A P4A 77.3(5) . .
C46 Mo4A P4A 165.0(5) . .
C47 Mo4A P4A 150.0(5) . .
C43 Mo4A P4A 137.6(5) . .
P3A Mo4A P4A 49.5(5) . .
C45 Mo4A P4A 152.3(5) . .
C41 Mo4A C44 141.7(5) . .
C42 Mo4A C44 101.9(4) . .
C46 Mo4A C44 55.8(4) . .
C47 Mo4A C44 55.9(4) . .
C43 Mo4A C44 32.8(4) . .
P3A Mo4A C44 106.4(4) . .
C45 Mo4A C44 32.9(4) . .
P4A Mo4A C44 138.2(4) . .
C41 Mo4A Mo3A 129.7(4) . .
C42 Mo4A Mo3A 81.8(3) . .
C46 Mo4A Mo3A 141.4(3) . .
C47 Mo4A Mo3A 131.9(4) . .
C43 Mo4A Mo3A 98.6(3) . .
P3A Mo4A Mo3A 53.0(4) . .
C45 Mo4A Mo3A 108.8(3) . .
P4A Mo4A Mo3A 51.4(3) . .
C44 Mo4A Mo3A 86.9(3) . .
P4A P3A Ag1 131.8(6) . .
P4A P3A Mo4A 66.4(7) . .
Ag1 P3A Mo4A 151.5(8) . .
P4A P3A Mo3A 63.8(5) . .
Ag1 P3A Mo3A 130.2(7) . .
Mo4A P3A Mo3A 75.4(4) . .
P3A P4A Ag1 114.8(7) . 2_675
P3A P4A Mo3A 66.6(5) . .
Ag1 P4A Mo3A 144.5(7) 2_675 .
P3A P4A Mo4A 64.1(6) . .
Ag1 P4A Mo4A 138.8(6) 2_675 .
Mo3A P4A Mo4A 75.6(3) . .
O11A C11A Mo1A 171.2(17) . .
O12A C12A Mo1A 173.4(18) . .
O21A C21A Mo2C 164(6) . .
O21A C21A Mo2A 167(6) . .
Mo2C C21A Mo2A 6.4(9) . .
C21A O21A Mo2C 8(3) . .
O22A C22A Mo2A 176(2) . .
O22A C22A Mo2C 166(2) . .
Mo2A C22A Mo2C 13.0(3) . .
P2B Mo2B C27B 95.0(11) . .
P2B Mo2B C26B 113.3(13) . .
C27B Mo2B C26B 36.2(6) . .
P2B Mo2B C28B 112.6(11) . .
C27B Mo2B C28B 34.7(6) . .
C26B Mo2B C28B 57.9(7) . .
P2B Mo2B C25B 147.8(12) . .
C27B Mo2B C25B 57.9(7) . .
C26B Mo2B C25B 34.6(6) . .
C28B Mo2B C25B 55.8(6) . .
P2B Mo2B C29B 145.4(11) . .
C27B Mo2B C29B 56.4(6) . .
C26B Mo2B C29B 56.3(6) . .
C28B Mo2B C29B 32.8(4) . .
C25B Mo2B C29B 32.8(4) . .
C29B C25B C26B 108.0 . .
C29B C25B Mo2B 77.4(15) . .
C26B C25B Mo2B 66.0(14) . .
C29B C25B H25A 126.0 . .
C26B C25B H25A 126.0 . .
Mo2B C25B H25A 122.1 . .
C25B C26B C27B 108.0 . .
C25B C26B Mo2B 79.4(15) . .
C27B C26B Mo2B 71.7(18) . .
C25B C26B H26A 126.0 . .
C27B C26B H26A 126.0 . .
Mo2B C26B H26A 115.0 . .
C28B C27B C26B 108.0 . .
C28B C27B Mo2B 79.3(15) . .
C26B C27B Mo2B 72.0(18) . .
C28B C27B H27A 126.0 . .
C26B C27B H27A 126.0 . .
Mo2B C27B H27A 114.9 . .
C27B C28B C29B 108.0 . .
C27B C28B Mo2B 66.0(14) . .
C29B C28B Mo2B 77.6(15) . .
C27B C28B H28A 126.0 . .
C29B C28B H28A 126.0 . .
Mo2B C28B H28A 121.9 . .
C25B C29B C28B 108.0 . .
C25B C29B Mo2B 69.8(16) . .
C28B C29B Mo2B 69.6(16) . .
C25B C29B H29A 126.0 . .
C28B C29B H29A 126.0 . .
Mo2B C29B H29A 126.2 . .
C21A Mo2C C22A 96(3) . .
C21A Mo2C C27A 83(3) . .
C22A Mo2C C27A 127.9(13) . .
C21A Mo2C C26A 94(3) . .
C22A Mo2C C26A 89.9(12) . .
C27A Mo2C C26A 38.7(6) . .
C21A Mo2C O21A 8(3) . .
C22A Mo2C O21A 103.0(11) . .
C27A Mo2C O21A 76.9(11) . .
C26A Mo2C O21A 91.5(13) . .
C21A Mo2C C28A 112(3) . .
C22A Mo2C C28A 140.7(11) . .
C27A Mo2C C28A 37.2(5) . .
C26A Mo2C C28A 62.0(7) . .
O21A Mo2C C28A 104.5(11) . .
C21A Mo2C C25A 130(3) . .
C22A Mo2C C25A 81.7(11) . .
C27A Mo2C C25A 61.6(8) . .
C26A Mo2C C25A 36.4(6) . .
O21A Mo2C C25A 127.9(13) . .
C28A Mo2C C25A 59.3(6) . .
C21A Mo2C C29A 143(3) . .
C22A Mo2C C29A 108.2(11) . .
C27A Mo2C C29A 60.2(6) . .
C26A Mo2C C29A 59.8(7) . .
O21A Mo2C C29A 136.6(11) . .
C28A Mo2C C29A 34.8(4) . .
C25A Mo2C C29A 34.5(4) . .
C21A Mo2C P1A 87(3) . .
C22A Mo2C P1A 73.2(8) . .
C27A Mo2C P1A 157.5(11) . .
C26A Mo2C P1A 163.0(11) . .
O21A Mo2C P1A 91.5(8) . .
C28A Mo2C P1A 133.0(8) . .
C25A Mo2C P1A 137.5(10) . .
C29A Mo2C P1A 125.9(8) . .
C21A Mo2C P2A 137(3) . .
C22A Mo2C P2A 78.6(9) . .
C27A Mo2C P2A 133.9(10) . .
C26A Mo2C P2A 128.7(12) . .
O21A Mo2C P2A 139.8(9) . .
C28A Mo2C P2A 97.4(9) . .
C25A Mo2C P2A 92.3(11) . .
C29A Mo2C P2A 76.7(8) . .
P1A Mo2C P2A 49.9(5) . .
C14 C13 C17 107.0(10) . .
C14 C13 Mo1A 75.8(6) . .
C17 C13 Mo1A 72.0(7) . .
C14 C13 Mo1 69.9(6) . .
C17 C13 Mo1 70.8(6) . .
C14 C13 H13A 126.5 . .
C17 C13 H13A 126.5 . .
Mo1 C13 H13A 126.5 . .
C15 C14 C13 108.4(9) . .
C15 C14 Mo1A 77.5(6) . .
C13 C14 Mo1A 68.0(6) . .
C15 C14 Mo1 70.2(6) . .
C13 C14 Mo1 76.3(6) . .
C15 C14 H14A 125.5 . .
C13 C14 H14A 125.5 . .
Mo1 C14 H14A 125.5 . .
C14 C15 C16 108.0(10) . .
C14 C15 Mo1 75.4(6) . .
C16 C15 Mo1 72.2(5) . .
C14 C15 Mo1A 68.5(6) . .
C16 C15 Mo1A 70.4(5) . .
C14 C15 H15A 125.6 . .
C16 C15 H15A 125.6 . .
Mo1 C15 H15A 125.6 . .
C17 C16 C15 107.3(9) . .
C17 C16 Mo1 76.5(5) . .
C15 C16 Mo1 71.5(5) . .
C17 C16 Mo1A 67.2(5) . .
C15 C16 Mo1A 74.6(5) . .
C17 C16 H16A 125.9 . .
C15 C16 H16A 125.9 . .
Mo1 C16 H16A 125.9 . .
C16 C17 C13 109.2(9) . .
C16 C17 Mo1A 78.3(6) . .
C13 C17 Mo1A 70.4(6) . .
C16 C17 Mo1 69.9(5) . .
C13 C17 Mo1 75.1(6) . .
C16 C17 H17A 125.3 . .
C13 C17 H17A 125.3 . .
Mo1 C17 H17A 125.3 . .
O31 C31 Mo3A 175.3(10) . .
O31 C31 Mo3 172.2(8) . .
O32 C32 Mo3 160.2(15) . .
O32A C32 Mo3A 164.8(18) . .
C34 C33 C37 109.8(10) . .
C34 C33 Mo3 67.9(5) . .
C37 C33 Mo3 74.9(5) . .
C34 C33 Mo3A 76.9(6) . .
C37 C33 Mo3A 72.3(5) . .
C34 C33 H33A 125.1 . .
C37 C33 H33A 125.1 . .
Mo3 C33 H33A 125.1 . .
C33 C34 C35 108.4(10) . .
C33 C34 Mo3 77.1(6) . .
C35 C34 Mo3 70.3(6) . .
C33 C34 Mo3A 70.5(6) . .
C35 C34 Mo3A 74.9(6) . .
C33 C34 H34A 125.5 . .
C35 C34 H34A 125.5 . .
Mo3 C34 H34A 125.5 . .
C34 C35 C36 107.8(11) . .
C34 C35 Mo3 71.7(6) . .
C36 C35 Mo3 76.6(6) . .
C34 C35 Mo3A 71.8(6) . .
C36 C35 Mo3A 71.9(6) . .
C34 C35 H35A 125.7 . .
C36 C35 H35A 125.7 . .
Mo3 C35 H35A 125.7 . .
C37 C36 C35 108.1(10) . .
C37 C36 Mo3 75.4(5) . .
C35 C36 Mo3 66.4(5) . .
C37 C36 Mo3A 69.9(5) . .
C35 C36 Mo3A 74.6(5) . .
C37 C36 H36A 125.9 . .
C35 C36 H36A 125.9 . .
Mo3 C36 H36A 125.9 . .
C36 C37 C33 105.9(11) . .
C36 C37 Mo3A 76.2(5) . .
C33 C37 Mo3A 72.1(5) . .
C36 C37 Mo3 69.6(5) . .
C33 C37 Mo3 69.1(5) . .
C36 C37 H37A 127.0 . .
C33 C37 H37A 127.0 . .
Mo3 C37 H37A 127.0 . .
O41 C41 Mo4A 178.1(9) . .
O41 C41 Mo4 174.9(8) . .
O42 C42 Mo4A 175.0(8) . .
O42 C42 Mo4 172.4(8) . .
C47 C43 C44 110.7(10) . .
C47 C43 Mo4 74.9(6) . .
C44 C43 Mo4 70.6(5) . .
C47 C43 Mo4A 69.8(6) . .
C44 C43 Mo4A 77.6(6) . .
C47 C43 H43A 124.6 . .
C44 C43 H43A 124.6 . .
Mo4 C43 H43A 124.6 . .
C43 C44 C45 105.8(10) . .
C43 C44 Mo4 72.2(6) . .
C45 C44 Mo4 71.1(6) . .
C43 C44 Mo4A 69.6(6) . .
C45 C44 Mo4A 70.4(6) . .
C43 C44 H44A 126.9 . .
C45 C44 H44A 126.9 . .
Mo4 C44 H44A 126.9 . .
C46 C45 C44 108.9(10) . .
C46 C45 Mo4 74.0(5) . .
C44 C45 Mo4 71.1(5) . .
C46 C45 Mo4A 68.6(5) . .
C44 C45 Mo4A 76.7(5) . .
C46 C45 H45A 125.4 . .
C44 C45 H45A 125.4 . .
Mo4 C45 H45A 125.4 . .
C45 C46 C47 108.0(10) . .
C45 C46 Mo4 69.4(5) . .
C47 C46 Mo4 73.1(5) . .
C45 C46 Mo4A 77.6(5) . .
C47 C46 Mo4A 72.7(5) . .
C45 C46 H46A 125.9 . .
C47 C46 H46A 125.9 . .
Mo4 C46 H46A 125.9 . .
C43 C47 C46 106.6(10) . .
C43 C47 Mo4 69.2(5) . .
C46 C47 Mo4 70.4(5) . .
C43 C47 Mo4A 76.6(5) . .
C46 C47 Mo4A 72.0(5) . .
C43 C47 H47A 126.7 . .
C46 C47 H47A 126.7 . .
Mo4 C47 H47A 126.7 . .
C113 N1 C111 116.6(6) . .
C113 N1 Ag1 120.1(5) . .
C111 N1 Ag1 121.3(5) . .
N1 C111 C112 122.4(9) . .
N1 C111 H11A 118.8 . .
C112 C111 H11A 118.8 . .
C141 C112 C111 119(2) . .
C132 C112 C111 116.2(16) 2_666 .
C132 C112 C115 37.0(16) 2_666 .
C111 C112 C115 119.5(12) . .
C141 C112 H11C 121.1 . .
C132 C112 H11C 121.3 2_666 .
C111 C112 H11C 119.5 . .
C115 C112 H11C 117.1 . .
N1 C113 C114 123.9(7) . .
N1 C113 H11B 118.0 . .
C114 C113 H11B 118.0 . .
C113 C114 C141 117(2) . .
C113 C114 C115 119.9(11) . .
C113 C114 C132 111.8(14) . 2_666
C115 C114 C132 35.2(15) . 2_666
C113 C114 H11D 121.0 . .
C141 C114 H11D 122.1 . .
C115 C114 H11D 116.0 . .
C132 C114 H11D 124.5 2_666 .
C132 C115 C114 79(2) 2_666 .
C132 C115 C112 66(2) 2_666 .
C114 C115 C112 111.0(15) . .
C132 C115 C116 109(2) 2_666 .
C114 C115 C116 124.8(16) . .
C112 C115 C116 122.3(16) . .
C132 C115 C131 58(2) 2_666 2_666
C114 C115 C131 109.3(15) . 2_666
C112 C115 C131 99.9(16) . 2_666
C116 C115 C131 51.0(13) . 2_666
C117 C116 C131 106(2) . 2_666
C117 C116 C115 179(3) . .
C131 C116 C115 72.7(18) 2_666 .
C117 C116 C132 153(3) . 2_666
C131 C116 C132 47.3(15) 2_666 2_666
C115 C116 C132 25.4(13) . 2_666
C116 C117 C118 172(3) . .
C116 C117 C130 76(2) . 2_666
C118 C117 C130 101.8(18) . 2_666
C123 C118 C117 120(2) . .
C123 C118 C119 116(2) . .
C117 C118 C119 122(2) . .
C120 C119 C118 123(2) . .
C120 C119 H119 118.5 . .
C118 C119 H119 118.5 . .
C119 C120 C121 120(2) . .
C119 C120 H12C 119.8 . .
C121 C120 H12C 119.8 . .
C120 C121 C122 119(2) . .
C120 C121 C124 122(2) . .
C122 C121 C124 119(2) . .
C123 C122 C121 120(3) . .
C123 C122 C129 82(2) . 2_666
C121 C122 C129 105(2) . 2_666
C123 C122 H12A 120.1 . .
C121 C122 H12A 120.1 . .
C129 C122 H12A 82.5 2_666 .
C122 C123 C118 120(3) . .
C122 C123 C128 99(2) . 2_666
C118 C123 C128 101(3) . 2_666
C122 C123 H12B 120.0 . .
C118 C123 H12B 120.0 . .
C128 C123 H12B 70.3 2_666 .
C125 C124 C129 120.0 . .
C125 C124 C121 119.2(14) . .
C129 C124 C121 120.7(14) . .
C124 C125 C126 120.0 . .
C124 C125 H12F 120.0 . .
C126 C125 H12F 120.0 . .
C125 C126 C127 120.0 . .
C125 C126 H12G 120.0 . .
C127 C126 H12G 120.0 . .
C128 C127 C126 120.0 . .
C128 C127 C130 120.0(15) . .
C126 C127 C130 119.2(15) . .
C129 C128 C127 120.0 . .
C129 C128 C123 88.4(13) . 2_666
C127 C128 C123 111.7(13) . 2_666
C129 C128 H12D 120.0 . .
C127 C128 H12D 120.0 . .
C123 C128 H12D 70.1 2_666 .
C128 C129 C124 120.0 . .
C128 C129 C122 90.6(12) . 2_666
C124 C129 C122 110.4(12) . 2_666
C128 C129 H12E 120.0 . .
C124 C129 H12E 120.0 . .
C122 C129 H12E 68.9 2_666 .
C131 C130 C127 172(3) . .
C131 C130 C117 74.5(18) . 2_666
C127 C130 C117 98.3(17) . 2_666
C130 C131 C116 103(2) . 2_666
C130 C131 C132 167(3) . .
C116 C131 C132 88(2) 2_666 .
C130 C131 C115 159(2) . 2_666
C116 C131 C115 56.4(15) 2_666 2_666
C132 C131 C115 31.7(15) . 2_666
C115 C132 C112 77(2) 2_666 2_666
C115 C132 C131 90(3) 2_666 .
C112 C132 C131 119(2) 2_666 .
C115 C132 C114 65.5(19) 2_666 2_666
C112 C132 C114 110(2) 2_666 2_666
C131 C132 C114 118(2) . 2_666
C115 C132 C116 45.4(17) 2_666 2_666
C112 C132 C116 99.7(19) 2_666 2_666
C131 C132 C116 44.7(14) . 2_666
C114 C132 C116 93.8(17) 2_666 2_666
C112 C141 C114 119(3) . .
C112 C141 C142 118(4) . .
C114 C141 C142 118(4) . .
C143 C142 C141 173(5) . .
C142 C143 C149 175(4) . .
C145 C144 C149 120.0 . .
C145 C144 H144 120.0 . .
C149 C144 H144 120.0 . .
C144 C145 C146 120.0 . .
C144 C145 H14C 120.0 . .
C146 C145 H14C 120.0 . .
C145 C146 C147 120.0 . .
C145 C146 C146 108(3) . 2_666
C147 C146 C146 124(3) . 2_666
C146 C147 C148 120.0 . .
C146 C147 H147 120.0 . .
C148 C147 H147 120.0 . .
C149 C148 C147 120.0 . .
C149 C148 H14B 120.0 . .
C147 C148 H14B 120.0 . .
C148 C149 C144 120.0 . .
C148 C149 C143 123(2) . .
C144 C149 C143 117(2) . .
O1 Al1 O4 108.7(3) . .
O1 Al1 O2 108.4(3) . .
O4 Al1 O2 112.9(3) . .
O1 Al1 O3 113.6(3) . .
O4 Al1 O3 106.5(3) . .
O2 Al1 O3 106.9(3) . .
C11T O1 Al1 151.9(7) . .
C21T O2 Al1 152.2(6) . .
C31T O3 Al1 146.8(6) . .
C41T O4 Al1 151.9(6) . .
O1 C11T C15T 110.5(18) . .
O1 C11T C14T 112.4(10) . .
O1 C11T C13T 107.3(10) . .
C14T C11T C13T 114.8(14) . .
O1 C11T C17T 113.6(9) . .
C15T C11T C17T 120.3(18) . .
O1 C11T C12T 103.7(10) . .
C14T C11T C12T 108.3(13) . .
C13T C11T C12T 109.8(12) . .
O1 C11T C16T 106.7(11) . .
C15T C11T C16T 106.2(19) . .
C17T C11T C16T 97.5(12) . .
F123 C12T F122 108.2(19) . .
F123 C12T F121 111.0(17) . .
F122 C12T F121 102.8(15) . .
F123 C12T C11T 114.0(14) . .
F122 C12T C11T 115.1(16) . .
F121 C12T C11T 105.2(14) . .
F133 C13T F132 116.9(18) . .
F133 C13T F131 110.2(17) . .
F132 C13T F131 102.6(15) . .
F133 C13T C11T 110.2(15) . .
F132 C13T C11T 109.0(15) . .
F131 C13T C11T 107.4(15) . .
F143 C14T F142 103.0(17) . .
F143 C14T F141 119(2) . .
F142 C14T F141 97.4(17) . .
F143 C14T C11T 110.1(18) . .
F142 C14T C11T 114.0(17) . .
F141 C14T C11T 112.7(16) . .
F151 C15T C11T 106(3) . .
F151 C15T F153 118(3) . .
C11T C15T F153 110(3) . .
F151 C15T F152 115(3) . .
C11T C15T F152 106(3) . .
F153 C15T F152 101(2) . .
F163 C16T F161 111(2) . .
F163 C16T F162 111(2) . .
F161 C16T F162 107(2) . .
F163 C16T C11T 115(2) . .
F161 C16T C11T 107(2) . .
F162 C16T C11T 104.8(18) . .
F173 C17T F172 97.7(15) . .
F173 C17T F171 115.1(17) . .
F172 C17T F171 116.4(17) . .
F173 C17T C11T 112.2(15) . .
F172 C17T C11T 104.5(13) . .
F171 C17T C11T 110.1(14) . .
O2 C21T C22T 112.8(7) . .
O2 C21T C23T 112.5(7) . .
C22T C21T C23T 105.5(8) . .
O2 C21T C24T 109.1(7) . .
C22T C21T C24T 106.7(8) . .
C23T C21T C24T 110.0(7) . .
F233 C23T F232 112.9(10) . .
F235 C23T F234 111.5(18) . .
F235 C23T F236 113.1(12) . .
F234 C23T F236 103.9(14) . .
F233 C23T F231 97.0(9) . .
F232 C23T F231 109.5(9) . .
F235 C23T C21T 116.9(9) . .
F233 C23T C21T 118.8(9) . .
F232 C23T C21T 110.8(8) . .
F234 C23T C21T 99(2) . .
F236 C23T C21T 110.9(10) . .
F231 C23T C21T 106.4(9) . .
F241 C24T F242 108.4(10) . .
F241 C24T F243 107.7(10) . .
F242 C24T F243 108.8(8) . .
F241 C24T C21T 110.6(8) . .
F242 C24T C21T 113.5(8) . .
F243 C24T C21T 107.6(9) . .
F221 C22T F222 108.1(10) . .
F221 C22T F223 103.4(9) . .
F222 C22T F223 108.3(10) . .
F221 C22T C21T 112.1(10) . .
F222 C22T C21T 114.7(9) . .
F223 C22T C21T 109.7(9) . .
O3 C31T C34T 111.7(7) . .
O3 C31T C32T 108.8(9) . .
C34T C31T C32T 109.6(8) . .
O3 C31T C33T 109.9(7) . .
C34T C31T C33T 107.8(9) . .
C32T C31T C33T 109.0(8) . .
F323 C32T F321 107.5(11) . .
F323 C32T F322 107.6(9) . .
F321 C32T F322 108.3(9) . .
F323 C32T C31T 110.1(8) . .
F321 C32T C31T 110.7(9) . .
F322 C32T C31T 112.5(10) . .
F333 C33T F331 108.3(9) . .
F333 C33T F332 108.8(9) . .
F331 C33T F332 108.4(8) . .
F333 C33T C31T 111.0(7) . .
F331 C33T C31T 108.5(9) . .
F332 C33T C31T 111.7(9) . .
F343 C34T F342 106.9(8) . .
F343 C34T F341 106.0(9) . .
F342 C34T F341 106.3(8) . .
F343 C34T C31T 111.2(8) . .
F342 C34T C31T 111.7(9) . .
F341 C34T C31T 114.3(8) . .
O4 C41T C43T 107.0(12) . .
O4 C41T C47T 119.6(16) . .
O4 C41T C42T 111.4(9) . .
C47T C41T C42T 101.6(18) . .
O4 C41T C44T 110.0(9) . .
C43T C41T C44T 108.4(12) . .
C47T C41T C44T 117.7(17) . .
C42T C41T C44T 92.3(10) . .
O4 C41T C45T 108.4(12) . .
C43T C41T C45T 103.0(17) . .
C44T C41T C45T 119.2(13) . .
F441 C44T F443 95.4(12) . .
F441 C44T F442 111.4(11) . .
F443 C44T F442 98.0(12) . .
F443 C44T F461 122.8(13) . .
F443 C44T F462 130.1(13) . .
F461 C44T F462 94.1(12) . .
F441 C44T C41T 123.4(12) . .
F443 C44T C41T 109.4(10) . .
F442 C44T C41T 114.2(11) . .
F461 C44T C41T 101.6(11) . .
F462 C44T C41T 92.2(10) . .
F423 C42T F421 107.3(17) . .
F423 C42T F424 113.5(16) . .
F421 C42T F424 108.7(16) . .
F423 C42T C41T 114.7(15) . .
F421 C42T C41T 110.8(14) . .
F424 C42T C41T 101.7(15) . .
F473 C47T F472 114(3) . .
F473 C47T F471 112(3) . .
F472 C47T F471 107(3) . .
F473 C47T C41T 99(3) . .
F472 C47T C41T 120(3) . .
F471 C47T C41T 105(2) . .
F431 C43T F432 102.6(18) . .
F431 C43T F433 103(2) . .
F432 C43T F433 101.5(17) . .
F431 C43T C41T 115.6(18) . .
F432 C43T C41T 118(2) . .
F433 C43T C41T 114.1(18) . .
F451 C45T F452 106(2) . .
F451 C45T F453 116(2) . .
F452 C45T F453 112(2) . .
F451 C45T C41T 111(2) . .
F452 C45T C41T 101(2) . .
F453 C45T C41T 111(2) . .
Cl11 C1S Cl12 112.8(11) . .
Cl11 C1S H1SA 109.0 . .
Cl12 C1S H1SA 109.0 . .
Cl11 C1S H1SB 109.0 . .
Cl12 C1S H1SB 109.0 . .
H1SA C1S H1SB 107.8 . .
Cl13 C1SA Cl11 114.3(19) . .
Cl13 C1SA H1SC 108.7 . .
Cl11 C1SA H1SC 108.7 . .
Cl13 C1SA H1SD 108.7 . .
Cl11 C1SA H1SD 108.7 . .
H1SC C1SA H1SD 107.6 . .
Cl31 C3S Cl32 164(10) . .
Cl31 C3S H3SA 95.0 . .
Cl32 C3S H3SA 95.0 . .
Cl31 C3S H3SB 95.0 . .
Cl32 C3S H3SB 95.0 . .
H3SA C3S H3SB 103.2 . .
Cl22 C2S Cl21 125(3) . .
Cl22 C2S H2S1 106.1 . .
Cl21 C2S H2S1 106.1 . .
Cl22 C2S H2S2 106.1 . .
Cl21 C2S H2S2 106.1 . .
H2S1 C2S H2S2 106.3 . .

loop_
_geom_bond_atom_site_label_1
_geom_bond_atom_site_label_2
_geom_bond_distance
_geom_bond_site_symmetry_2
Ag1 P1 2.313(9) .
Ag1 N1 2.337(6) .
Ag1 P4A 2.345(11) 2_675
Ag1 P3A 2.443(15) .
Ag1 P3 2.592(15) .
Ag1 P1A 2.624(10) .
Ag1 P4 2.702(11) 2_675
Mo1 C11 1.94(3) .
Mo1 C12 1.96(2) .
Mo1 C15 2.293(11) .
Mo1 C16 2.302(10) .
Mo1 C14 2.358(11) .
Mo1 C17 2.384(11) .
Mo1 C13 2.439(12) .
Mo1 P2 2.491(19) .
Mo1 P1 2.497(12) .
Mo1 Mo2 2.790(7) .
P1 P2 2.11(2) .
P1 Mo2 2.583(9) .
Mo2 C22 1.99(2) .
Mo2 C21 2.20(4) .
Mo2 P2 2.29(2) .
Mo2 C26 2.31(2) .
Mo2 C27 2.31(2) .
Mo2 C25 2.40(2) .
Mo2 C28 2.41(2) .
Mo2 C29 2.47(2) .
C25 C26 1.4200 .
C25 C29 1.4200 .
C25 H25 0.9500 .
C26 C27 1.4200 .
C26 H26 0.9500 .
C27 C28 1.4200 .
C27 H27 0.9500 .
C28 C29 1.4200 .
C28 H28 0.9500 .
C29 H29 0.9500 .
Mo3 C32 1.889(12) .
Mo3 C31 2.040(10) .
Mo3 C35 2.148(10) .
Mo3 C34 2.166(10) .
Mo3 C33 2.279(10) .
Mo3 C36 2.280(10) .
Mo3 C37 2.355(10) .
Mo3 P4 2.440(10) .
Mo3 P3 2.536(15) .
Mo3 Mo4 3.063(8) .
Mo4 C42 2.009(11) .
Mo4 C41 2.178(11) .
Mo4 C44 2.200(10) .
Mo4 C45 2.200(10) .
Mo4 C43 2.221(11) .
Mo4 C46 2.259(10) .
Mo4 C47 2.294(10) .
Mo4 P3 2.423(17) .
Mo4 P4 2.533(17) .
P3 P4 2.08(2) .
P4 Ag1 2.702(11) 2_675
C21 O21 1.24(4) .
C22 O22 1.15(3) .
C11 O11 1.30(3) .
C12 O12 1.14(3) .
Mo1A C11A 1.957(18) .
Mo1A C12A 1.99(2) .
Mo1A C13 2.188(12) .
Mo1A C17 2.209(10) .
Mo1A C14 2.288(10) .
Mo1A C16 2.347(10) .
Mo1A C15 2.402(11) .
Mo1A P1A 2.417(14) .
Mo1A P2A 2.804(19) .
P1A P2A 2.20(2) .
P1A Mo2A 2.444(10) .
P1A Mo2C 2.561(11) .
Mo2A C21A 1.60(6) .
Mo2A C22A 1.99(3) .
Mo2A C29A 2.22(3) .
Mo2A P2A 2.23(2) .
Mo2A C25A 2.24(4) .
Mo2A C28A 2.31(3) .
Mo2A C26A 2.34(4) .
Mo2A C27A 2.38(3) .
P2A Mo2C 2.65(2) .
C25A C29A 1.4200 .
C25A C26A 1.4200 .
C25A Mo2C 2.35(4) .
C25A H25B 0.9500 .
C26A C27A 1.4200 .
C26A Mo2C 2.16(4) .
C26A H26B 0.9500 .
C27A C28A 1.4200 .
C27A Mo2C 2.13(4) .
C27A H27B 0.9500 .
C28A C29A 1.4200 .
C28A Mo2C 2.30(3) .
C28A H28B 0.9500 .
C29A Mo2C 2.43(3) .
C29A H29B 0.9500 .
Mo3A C31 1.955(10) .
Mo3A C32 2.107(12) .
Mo3A C33 2.348(10) .
Mo3A C37 2.350(10) .
Mo3A C34 2.427(10) .
Mo3A C36 2.431(10) .
Mo3A P4A 2.453(10) .
Mo3A C35 2.466(10) .
Mo3A P3A 2.508(15) .
Mo3A Mo4A 3.041(8) .
Mo4A C41 1.824(11) .
Mo4A C42 1.979(10) .
Mo4A C46 2.350(9) .
Mo4A C47 2.359(10) .
Mo4A C43 2.445(11) .
Mo4A P3A 2.461(17) .
Mo4A C45 2.466(10) .
Mo4A P4A 2.509(16) .
Mo4A C44 2.547(10) .
P3A P4A 2.08(2) .
P4A Ag1 2.345(11) 2_675
C11A O11A 1.20(3) .
C12A O12A 1.15(2) .
C21A O21A 1.11(7) .
C21A Mo2C 1.16(6) .
O21A Mo2C 2.26(3) .
C22A O22A 1.15(3) .
C22A Mo2C 2.04(3) .
Mo2B P2B 2.18(3) .
Mo2B C27B 2.28(4) .
Mo2B C26B 2.28(5) .
Mo2B C28B 2.45(4) .
Mo2B C25B 2.46(4) .
Mo2B C29B 2.56(3) .
C25B C29B 1.4200 .
C25B C26B 1.4200 .
C25B H25A 0.9500 .
C26B C27B 1.4200 .
C26B H26A 0.9500 .
C27B C28B 1.4200 .
C27B H27A 0.9500 .
C28B C29B 1.4200 .
C28B H28A 0.9500 .
C29B H29A 0.9500 .
C13 C14 1.396(17) .
C13 C17 1.415(16) .
C13 H13A 1.0000 .
C14 C15 1.376(16) .
C14 H14A 1.0000 .
C15 C16 1.430(12) .
C15 H15A 1.0000 .
C16 C17 1.358(15) .
C16 H16A 1.0000 .
C17 H17A 1.0000 .
C31 O31 1.133(10) .
C32 O32A 1.04(3) .
C32 O32 1.26(2) .
C33 C34 1.343(17) .
C33 C37 1.435(17) .
C33 H33A 1.0000 .
C34 C35 1.403(14) .
C34 H34A 1.0000 .
C35 C36 1.412(16) .
C35 H35A 1.0000 .
C36 C37 1.395(16) .
C36 H36A 1.0000 .
C37 H37A 1.0000 .
C41 O41 1.115(11) .
C42 O42 1.149(10) .
C43 C47 1.393(16) .
C43 C44 1.411(15) .
C43 H43A 1.0000 .
C44 C45 1.423(15) .
C44 H44A 1.0000 .
C45 C46 1.404(15) .
C45 H45A 1.0000 .
C46 C47 1.428(14) .
C46 H46A 1.0000 .
C47 H47A 1.0000 .
N1 C113 1.325(10) .
N1 C111 1.340(10) .
C111 C112 1.366(15) .
C111 H11A 0.9500 .
C112 C141 1.32(5) .
C112 C132 1.34(3) 2_666
C112 C115 1.44(2) .
C112 H11C 0.9729 .
C113 C114 1.359(11) .
C113 H11B 0.9500 .
C114 C141 1.39(5) .
C114 C115 1.40(2) .
C114 C132 1.51(3) 2_666
C114 H11D 0.9700 .
C115 C132 0.89(4) 2_666
C115 C116 1.47(3) .
C115 C131 1.69(3) 2_666
C116 C117 1.20(3) .
C116 C131 1.37(3) 2_666
C116 C132 1.95(4) 2_666
C117 C118 1.42(3) .
C117 C130 2.00(4) 2_666
C118 C123 1.39(4) .
C118 C119 1.42(3) .
C119 C120 1.32(3) .
C119 H119 0.9500 .
C120 C121 1.33(3) .
C120 H12C 0.9500 .
C121 C122 1.44(4) .
C121 C124 1.53(3) .
C122 C123 1.37(4) .
C122 C129 1.88(5) 2_666
C122 H12A 0.9500 .
C123 C128 1.72(6) 2_666
C123 H12B 0.9500 .
C124 C125 1.3900 .
C124 C129 1.3900 .
C125 C126 1.3900 .
C125 H12F 0.9500 .
C126 C127 1.3900 .
C126 H12G 0.9500 .
C127 C128 1.3900 .
C127 C130 1.41(3) .
C128 C129 1.3900 .
C128 C123 1.72(3) 2_666
C128 H12D 0.9500 .
C129 C122 1.88(3) 2_666
C129 H12E 0.9500 .
C130 C131 1.27(3) .
C130 C117 2.00(4) 2_666
C131 C116 1.37(3) 2_666
C131 C132 1.44(4) .
C131 C115 1.69(3) 2_666
C132 C115 0.89(4) 2_666
C132 C112 1.34(3) 2_666
C132 C114 1.51(3) 2_666
C132 C116 1.95(4) 2_666
C141 C142 1.43(6) .
C142 C143 1.24(5) .
C143 C149 1.40(4) .
C144 C145 1.3900 .
C144 C149 1.3900 .
C144 H144 0.9500 .
C145 C146 1.3900 .
C145 H14C 0.9500 .
C146 C147 1.3900 .
C146 C146 1.71(4) 2_666
C147 C148 1.3900 .
C147 H147 0.9500 .
C148 C149 1.3900 .
C148 H14B 0.9500 .
Al1 O1 1.709(5) .
Al1 O4 1.713(6) .
Al1 O2 1.721(5) .
Al1 O3 1.728(5) .
O1 C11T 1.346(10) .
O2 C21T 1.310(9) .
O3 C31T 1.334(11) .
O4 C41T 1.320(10) .
C11T C15T 1.42(4) .
C11T C14T 1.48(2) .
C11T C13T 1.52(2) .
C11T C17T 1.551(18) .
C11T C12T 1.64(2) .
C11T C16T 1.80(3) .
C12T F123 1.26(2) .
C12T F122 1.27(3) .
C12T F121 1.420(19) .
C13T F133 1.27(2) .
C13T F132 1.38(2) .
C13T F131 1.39(2) .
C14T F143 1.23(2) .
C14T F142 1.33(2) .
C14T F141 1.44(3) .
C15T F151 1.23(4) .
C15T F153 1.50(4) .
C15T F152 1.50(4) .
C16T F163 1.20(3) .
C16T F161 1.29(3) .
C16T F162 1.31(3) .
C17T F173 1.377(16) .
C17T F172 1.383(13) .
C17T F171 1.389(16) .
C21T C22T 1.529(14) .
C21T C23T 1.537(12) .
C21T C24T 1.574(13) .
C23T F235 1.239(16) .
C23T F233 1.273(13) .
C23T F232 1.338(13) .
C23T F234 1.41(3) .
C23T F236 1.414(18) .
C23T F231 1.448(16) .
C24T F241 1.302(15) .
C24T F242 1.331(11) .
C24T F243 1.354(13) .
C22T F221 1.289(13) .
C22T F222 1.342(14) .
C22T F223 1.379(15) .
C31T C34T 1.548(14) .
C31T C32T 1.556(13) .
C31T C33T 1.589(14) .
C32T F323 1.314(15) .
C32T F321 1.321(13) .
C32T F322 1.348(14) .
C33T F333 1.311(13) .
C33T F331 1.320(12) .
C33T F332 1.324(11) .
C34T F343 1.315(11) .
C34T F342 1.324(13) .
C34T F341 1.347(12) .
C41T C43T 1.44(3) .
C41T C47T 1.503(19) .
C41T C42T 1.59(2) .
C41T C44T 1.592(13) .
C41T C45T 1.60(3) .
C44T F441 1.260(17) .
C44T F443 1.291(17) .
C44T F442 1.338(18) .
C44T F461 1.48(2) .
C44T F462 1.50(2) .
C42T F423 1.30(2) .
C42T F421 1.35(2) .
C42T F424 1.41(3) .
C47T F473 1.28(5) .
C47T F472 1.31(4) .
C47T F471 1.34(4) .
C43T F431 1.37(3) .
C43T F432 1.378(17) .
C43T F433 1.41(3) .
C45T F451 1.27(3) .
C45T F452 1.35(3) .
C45T F453 1.36(4) .
Cl11 C1S 1.610(19) .
Cl11 C1SA 1.98(4) .
C1S Cl12 1.70(2) .
C1S H1SA 0.9900 .
C1S H1SB 0.9900 .
C1SA Cl13 1.61(4) .
C1SA H1SC 0.9900 .
C1SA H1SD 0.9900 .
C3S Cl31 1.69(5) .
C3S Cl32 1.70(5) .
C3S H3SA 0.9900 .
C3S H3SB 0.9900 .
C2S Cl22 1.58(5) .
C2S Cl21 1.62(5) .
C2S H2S1 0.9900 .
C2S H2S2 0.9900 .
